data_7243485
loop_
_publ_author_name
'Vicatos, A. I.'
'Caira, M. R.'

_publ_section_title
;
 Cyclodextrin complexes of the anticonvulsant agent valproic acid
;
_journal_issue 37
_journal_name_full CrystEngComm
_journal_page_first 6582
_journal_page_last 6590
_journal_paper_doi 10.1039/D1CE01024G
_journal_volume 23
_journal_year 2021
_chemical_absolute_configuration syn
_chemical_formula_moiety
;
(C56 H98 O35), (C57 H100 O35), 2(C8 H16 O2), 3.9(H2 O)'
;
_chemical_formula_sum 'C129 H237.8 O77.88'
_chemical_formula_weight 3035.06
_chemical_name_common 'DIMEB valproic acid clathrate hydrate'
_chemical_name_systematic 'heptakis(2,6-di-O-methyl)-beta-cyclodextrin 2-propylpentanoic acidhydrate (2:2:3.9)'
_chemical_temperature_decomposition 567.55
_space_group_crystal_system triclinic
_space_group_IT_number 1
_space_group_name_Hall 'P 1'
_space_group_name_H-M_alt 'P 1'
_atom_sites_solution_hydrogens geom
_atom_sites_solution_primary direct
_atom_sites_solution_secondary difmap
_audit_creation_method SHELXL-2018/3
_audit_update_record
;
2021-07-12 deposited with the CCDC.	2021-09-01 downloaded from the CCDC.
;
_cell_angle_alpha 83.247(4)
_cell_angle_beta 81.556(4)
_cell_angle_gamma 89.475(4)
_cell_formula_units_Z 1
_cell_length_a 10.396(2)
_cell_length_b 15.111(3)
_cell_length_c 25.494(5)
_cell_measurement_reflns_used 9911
_cell_measurement_temperature 173(2)
_cell_measurement_theta_max 21.615
_cell_measurement_theta_min 2.2485
_cell_volume 3933.9(13)
_computing_cell_refinement 'Program SAINT, v8.34A, Bruker AXS'
_computing_data_collection 'Bruker 2013, APEX2, v2013.10-0.'
_computing_data_reduction 'Program SAINT, v8.34A, Bruker AXS'
_computing_molecular_graphics 'POV-Ray in interface X-Seed (LJ Barbour, 1999)'
_computing_publication_material 'PLATON (Spek, 1990)'
_computing_structure_refinement 'SHELXL-2018/3 (Sheldrick, 2018)'
_computing_structure_solution 'Program SHELXD (Sheldrick, 2008)'
_diffrn_ambient_temperature 173(2)
_diffrn_detector_area_resol_mean n/a
_diffrn_measured_fraction_theta_full 0.994
_diffrn_measured_fraction_theta_max 0.994
_diffrn_measurement_device_type 'Bruker Apex II Duo diffractometer'
_diffrn_measurement_method 'phi- and omega-scans of 0.50 deg.'
_diffrn_radiation_type MoK\a
_diffrn_radiation_wavelength 0.71073
_diffrn_reflns_av_R_equivalents 0.0267
_diffrn_reflns_av_unetI/netI 0.0551
_diffrn_reflns_Laue_measured_fraction_full 0.994
_diffrn_reflns_Laue_measured_fraction_max 0.994
_diffrn_reflns_limit_h_max 12
_diffrn_reflns_limit_h_min -12
_diffrn_reflns_limit_k_max 17
_diffrn_reflns_limit_k_min -17
_diffrn_reflns_limit_l_max 30
_diffrn_reflns_limit_l_min -30
_diffrn_reflns_number 44688
_diffrn_reflns_point_group_measured_fraction_full 0.947
_diffrn_reflns_point_group_measured_fraction_max 0.947
_diffrn_reflns_theta_full 25.041
_diffrn_reflns_theta_max 25.041
_diffrn_reflns_theta_min 1.357
_diffrn_source 'sealed tube'
_exptl_absorpt_coefficient_mu 0.106
_exptl_absorpt_correction_T_max 0.990
_exptl_absorpt_correction_T_min 0.941
_exptl_absorpt_correction_type multi-scan
_exptl_absorpt_process_details '(SADABS-2012/1, Bruker AXS)'
_exptl_crystal_colour colourless
_exptl_crystal_density_diffrn 1.281
_exptl_crystal_density_meas ?
_exptl_crystal_density_method none
_exptl_crystal_description block
_exptl_crystal_F_000 1635
_exptl_crystal_size_max 0.510
_exptl_crystal_size_mid 0.220
_exptl_crystal_size_min 0.100
_refine_diff_density_max 0.833
_refine_diff_density_min -0.468
_refine_diff_density_rms 0.082
_refine_ls_abs_structure_details
;
 Flack x determined using 5967 quotients [(I+)-(I-)]/[(I+)+(I-)]
 (Parsons, Flack and Wagner, Acta Cryst. B69 (2013) 249-259).
;
_refine_ls_abs_structure_Flack 0.4(4)
_refine_ls_extinction_method none
_refine_ls_goodness_of_fit_ref 1.186
_refine_ls_hydrogen_treatment constr
_refine_ls_matrix_type full
_refine_ls_number_parameters 1664
_refine_ls_number_reflns 26358
_refine_ls_number_restraints 35
_refine_ls_restrained_S_all 1.191
_refine_ls_R_factor_all 0.1494
_refine_ls_R_factor_gt 0.1055
_refine_ls_shift/su_max 0.018
_refine_ls_shift/su_mean 0.001
_refine_ls_structure_factor_coef Fsqd
_refine_ls_weighting_details 'w=1/[\s^2^(Fo^2^)+(0.2000P)^2^] where P=(Fo^2^+2Fc^2^)/3'
_refine_ls_weighting_scheme calc
_refine_ls_wR_factor_gt 0.2904
_refine_ls_wR_factor_ref 0.3294
_reflns_Friedel_coverage 0.905
_reflns_Friedel_fraction_full 0.900
_reflns_Friedel_fraction_max 0.900
_reflns_number_gt 16661
_reflns_number_total 26358
_reflns_threshold_expression 'I > 2\s(I)'
_cod_data_source_file d1ce01024g2.cif
_cod_data_source_block dimebval
_cod_depositor_comments
;
The following automatic conversions were performed:

data name '_chemical_melting_point' was changed to
'_chemical_temperature_decomposition' since the value had been
'decomp. 567.55 K'. The value 'decomp. 567.55 K' was changed to
'567.55'.

data item '_exptl_crystal_density_meas' value 'not measured' was
changed to '?' -- the value is perceived as not measured.

Automatic conversion script
Id: cif_fix_values 7556 2019-12-06 15:28:31Z antanas 

 Adding full bibliography for 7243484--7243487.cif.
;
_cod_original_cell_volume 3934.0(14)
_cod_original_formula_sum 'C129 H237.80 O77.88'
_cod_database_code 7243485
_shelx_shelxl_version_number 2018/3
_shelx_space_group_comment
;
 The symmetry employed for this shelxl refinement is uniquely defined
by the following loop, which should always be used as a source of
symmetry information in preference to the above space-group names.
They are only intended as comments.
;
_shelx_estimated_absorpt_t_min 0.948
_shelx_estimated_absorpt_t_max 0.989

loop_
_space_group_symop_operation_xyz
'x, y, z'

loop_
_atom_site_label
_atom_site_type_symbol
_atom_site_fract_x
_atom_site_fract_y
_atom_site_fract_z
_atom_site_U_iso_or_equiv
_atom_site_adp_type
_atom_site_occupancy
_atom_site_site_symmetry_order
_atom_site_calc_flag
_atom_site_refinement_flags_posn
_atom_site_refinement_flags_adp
_atom_site_refinement_flags_occupancy
_atom_site_disorder_assembly
_atom_site_disorder_group
O5A2 O 0.5334(6) 0.2306(4) 0.7469(3) 0.0492(15) Uani 1 1 d . . . . .
O2A2 O 0.3120(6) 0.2724(4) 0.6492(3) 0.0529(15) Uani 1 1 d . . . . .
O3A2 O 0.1511(5) 0.3129(5) 0.7474(3) 0.0585(16) Uani 1 1 d . . . . .
H3A2 H 0.124720 0.297911 0.779907 0.070 Uiso 1 1 calc DR U . . .
O4A6 O 0.8446(6) 0.8107(4) 0.5880(3) 0.0601(18) Uani 1 1 d . . . . .
O4A7 O 0.7911(6) 0.5362(4) 0.5646(3) 0.0605(18) Uani 1 1 d . . . . .
O5B7 O 0.5848(7) -0.0009(4) 0.4104(3) 0.0620(18) Uani 1 1 d . . . . .
O4A2 O 0.2894(6) 0.3609(4) 0.8254(2) 0.0493(15) Uani 1 1 d . . . . .
O4A1 O 0.5420(6) 0.3347(3) 0.6713(3) 0.0520(16) Uani 1 1 d . . . . .
O4B5 O 0.3214(6) -0.2444(5) 0.2723(3) 0.0614(18) Uani 1 1 d . . . . .
O4A5 O 0.6259(6) 0.9586(4) 0.7135(3) 0.0617(19) Uani 1 1 d . . . . .
O4B6 O 0.4262(6) -0.0990(4) 0.3979(3) 0.0553(16) Uani 1 1 d . . . . .
O4A3 O 0.2266(7) 0.5886(5) 0.9183(3) 0.0644(18) Uani 1 1 d . . . . .
O6A1 O 0.8453(6) 0.2415(4) 0.6756(3) 0.0646(19) Uani 1 1 d . . . . .
O6A2 O 0.4882(7) 0.1884(5) 0.8618(3) 0.0682(19) Uani 1 1 d . . . . .
O4B7 O 0.3407(7) 0.1785(4) 0.4159(3) 0.066(2) Uani 1 1 d . . . . .
O3A1 O 0.4923(7) 0.3453(4) 0.5616(3) 0.0611(17) Uani 1 1 d . . . . .
H3A1 H 0.443628 0.319890 0.588187 0.073 Uiso 1 1 calc R U . . .
O4B1 O 0.1822(7) 0.3855(4) 0.3029(4) 0.070(2) Uani 1 1 d . . . . .
O5A1 O 0.8610(6) 0.3942(4) 0.5931(4) 0.071(2) Uani 1 1 d . . . . .
O3A5 O 0.3736(7) 1.0341(5) 0.7220(3) 0.069(2) Uani 1 1 d . . . . .
H3A5 H 0.397702 1.013679 0.692921 0.083 Uiso 1 1 calc R U . . .
O4A4 O 0.3746(7) 0.8564(5) 0.8633(3) 0.0647(18) Uani 1 1 d . . . . .
O5A7 O 1.0202(7) 0.7164(4) 0.5769(4) 0.073(2) Uani 1 1 d . . . . .
O2A1 O 0.6596(8) 0.4770(6) 0.4909(3) 0.073(2) Uani 1 1 d . . . . .
O2A5 O 0.2124(7) 0.9826(5) 0.8234(4) 0.076(2) Uani 1 1 d . . . . .
O5A3 O 0.3228(6) 0.3559(5) 0.9143(3) 0.0605(17) Uani 1 1 d . . . . .
O5A6 O 0.8444(6) 0.9835(5) 0.6794(4) 0.074(2) Uani 1 1 d . . . . .
O5B2 O 0.2472(8) 0.4903(5) 0.2300(4) 0.074(2) Uani 1 1 d . . . . .
O5A4 O 0.3427(8) 0.6682(5) 0.9691(3) 0.072(2) Uani 1 1 d . . . . .
C4A2 C 0.3407(8) 0.2952(5) 0.7920(4) 0.044(2) Uani 1 1 d . . . . .
H4A2 H 0.307032 0.235019 0.808577 0.053 Uiso 1 1 calc R U . . .
C3A2 C 0.2901(7) 0.3182(6) 0.7387(4) 0.045(2) Uani 1 1 d . . . . .
H3A3 H 0.318806 0.379827 0.722965 0.054 Uiso 1 1 calc R U . . .
O4B4 O 0.2128(7) -0.1334(6) 0.1143(3) 0.075(2) Uani 1 1 d . . . . .
O5B3 O 0.2315(8) 0.3628(7) 0.0600(4) 0.086(2) Uani 1 1 d . . . . .
C2A2 C 0.3473(8) 0.2509(6) 0.7013(3) 0.0426(19) Uani 1 1 d . . . . .
H2A2 H 0.312871 0.190146 0.716262 0.051 Uiso 1 1 calc R U . . .
O4B3 O 0.1376(8) 0.1335(6) 0.0477(3) 0.079(2) Uani 1 1 d . . . . .
O5B6 O 0.5039(7) -0.2803(5) 0.3139(3) 0.075(2) Uani 1 1 d . . . . .
O5A5 O 0.5387(7) 0.9620(5) 0.8589(4) 0.074(2) Uani 1 1 d . . . . .
O2A7 O 0.8366(9) 0.8345(5) 0.4783(4) 0.084(2) Uani 1 1 d . . . . .
O6B7 O 0.6840(9) 0.1760(5) 0.3959(4) 0.084(2) Uani 1 1 d . . . . .
O4B2 O 0.0916(8) 0.3650(5) 0.1405(3) 0.072(2) Uani 1 1 d . . . . .
O3B1 O 0.0384(8) 0.3714(5) 0.4072(4) 0.080(2) Uani 1 1 d . . . . .
H3B1 H 0.019274 0.399831 0.379106 0.096 Uiso 1 1 calc DR U . . .
O5B1 O 0.4293(8) 0.3202(5) 0.3904(4) 0.082(2) Uani 1 1 d . . . . .
O2B1 O 0.1462(9) 0.2363(6) 0.4836(3) 0.079(2) Uani 1 1 d D . . . .
O6A7 O 1.1161(8) 0.5376(5) 0.5881(5) 0.099(3) Uani 1 1 d . . . . .
O3A6 O 0.6818(8) 0.9443(5) 0.5448(3) 0.076(2) Uani 1 1 d . . . . .
H3A6 H 0.707587 0.898481 0.530788 0.091 Uiso 1 1 calc R U . . .
C4A7 C 0.8877(10) 0.6055(6) 0.5471(5) 0.062(3) Uani 1 1 d . . . . .
H4A7 H 0.962067 0.581523 0.523523 0.075 Uiso 1 1 calc R U . . .
O3B2 O -0.1231(8) 0.4213(6) 0.2083(4) 0.078(2) Uani 1 1 d . . . . .
O3A3 O -0.0095(7) 0.5010(7) 0.9137(4) 0.086(3) Uani 1 1 d . . . . .
H3A4 H -0.005482 0.556414 0.914237 0.103 Uiso 1 1 calc R U . . .
C6A1 C 0.8211(9) 0.3303(7) 0.6853(5) 0.066(3) Uani 1 1 d . . . . .
H6A1 H 0.903630 0.359128 0.689345 0.080 Uiso 1 1 calc R U . . .
H6A2 H 0.760742 0.331119 0.719051 0.080 Uiso 1 1 calc R U . . .
C5A2 C 0.4901(9) 0.2942(6) 0.7833(4) 0.052(2) Uani 1 1 d . . . . .
H5A2 H 0.523220 0.354706 0.767050 0.063 Uiso 1 1 calc R U . . .
C1A6 C 0.7147(10) 1.0147(6) 0.6778(5) 0.061(3) Uani 1 1 d . . . . .
H1A6 H 0.708902 1.075566 0.689689 0.074 Uiso 1 1 calc R U . . .
C1A2 C 0.4930(9) 0.2503(5) 0.6970(4) 0.047(2) Uani 1 1 d . . . . .
H1A2 H 0.527251 0.203406 0.674074 0.057 Uiso 1 1 calc R U . . .
O6B2 O 0.3271(8) 0.5349(6) 0.1185(4) 0.087(2) Uani 1 1 d . . . . .
O2B7 O 0.3230(8) -0.1164(5) 0.5062(3) 0.072(2) Uani 1 1 d . . . . .
C4A5 C 0.5670(9) 0.9899(6) 0.7621(5) 0.059(3) Uani 1 1 d . . . . .
H4A5 H 0.587352 1.054721 0.760852 0.071 Uiso 1 1 calc R U . . .
O2A3 O 0.0335(7) 0.3468(7) 0.8505(4) 0.095(3) Uani 1 1 d D . . . .
O2A4 O 0.0054(8) 0.6798(7) 0.9490(4) 0.088(2) Uani 1 1 d . . . . .
C5A1 C 0.7624(10) 0.3828(6) 0.6399(5) 0.066(3) Uani 1 1 d . . . . .
H5A1 H 0.737033 0.442968 0.650482 0.079 Uiso 1 1 calc R U . . .
C7A2 C 0.2095(11) 0.2199(8) 0.6360(5) 0.066(3) Uani 1 1 d . . . . .
H7A1 H 0.222268 0.216657 0.597418 0.099 Uiso 1 1 calc R U . . .
H7A2 H 0.125546 0.247509 0.646632 0.099 Uiso 1 1 calc R U . . .
H7A3 H 0.210894 0.159684 0.654958 0.099 Uiso 1 1 calc R U . . .
C1A1 C 0.8204(11) 0.4498(6) 0.5492(5) 0.067(3) Uani 1 1 d . . . . .
H1A1 H 0.893168 0.455078 0.518631 0.080 Uiso 1 1 calc R U . . .
O3B5 O 0.0825(7) -0.3104(5) 0.2538(4) 0.083(2) Uani 1 1 d . . . . .
H3B5 H 0.093306 -0.299272 0.284362 0.100 Uiso 1 1 calc R U . . .
C2A6 C 0.6798(10) 1.0215(6) 0.6226(5) 0.066(3) Uani 1 1 d . . . . .
H2A6 H 0.736214 1.067633 0.598871 0.079 Uiso 1 1 calc R U . . .
O2A6 O 0.5473(8) 1.0493(5) 0.6267(4) 0.080(2) Uani 1 1 d . . . . .
O3A4 O 0.1035(8) 0.8592(6) 0.9085(4) 0.089(3) Uani 1 1 d . . . . .
H1 H 0.105008 0.882205 0.876813 0.107 Uiso 1 1 calc R U . . .
C3A6 C 0.6982(11) 0.9330(7) 0.6006(5) 0.063(3) Uani 1 1 d . . . . .
H3A7 H 0.633156 0.888659 0.621039 0.075 Uiso 1 1 calc R U . . .
C5A7 C 0.9370(10) 0.6364(6) 0.5951(5) 0.068(3) Uani 1 1 d . . . . .
H5A7 H 0.861020 0.652619 0.621018 0.082 Uiso 1 1 calc R U . . .
C6A2 C 0.5486(10) 0.2686(7) 0.8329(4) 0.059(2) Uani 1 1 d . . . . .
H6A3 H 0.643110 0.258891 0.823429 0.071 Uiso 1 1 calc R U . . .
H6A4 H 0.536919 0.317487 0.855779 0.071 Uiso 1 1 calc R U . . .
O3B4 O -0.0037(9) -0.1276(7) 0.0561(4) 0.098(3) Uani 1 1 d . . . . .
H3B4 H -0.004027 -0.162338 0.084349 0.117 Uiso 1 1 calc R U . . .
O3B6 O 0.2281(9) -0.2291(6) 0.4388(3) 0.084(2) Uani 1 1 d . . . . .
H3B6 H 0.252085 -0.187805 0.454640 0.101 Uiso 1 1 calc R U . . .
C1A3 C 0.2412(9) 0.3325(7) 0.8783(4) 0.056(2) Uani 1 1 d . . . . .
H1A3 H 0.233906 0.266050 0.882305 0.067 Uiso 1 1 calc R U . . .
O2B2 O -0.0642(8) 0.4461(5) 0.3142(3) 0.082(2) Uani 1 1 d D . . . .
C3B2 C 0.0044(10) 0.4089(8) 0.2232(5) 0.066(3) Uani 1 1 d . . . . .
H3B3 H 0.013969 0.345786 0.238793 0.079 Uiso 1 1 calc R U . . .
C4A1 C 0.6453(9) 0.3392(5) 0.6258(4) 0.057(3) Uani 1 1 d . . . . .
H4A1 H 0.667795 0.277655 0.616894 0.068 Uiso 1 1 calc R U . . .
C4B6 C 0.4328(9) -0.1900(6) 0.3839(4) 0.055(2) Uani 1 1 d . . . . .
H4B6 H 0.473648 -0.228655 0.411425 0.066 Uiso 1 1 calc R U . . .
C1A5 C 0.4016(11) 0.9472(7) 0.8637(6) 0.073(3) Uani 1 1 d . . . . .
H1A5 H 0.358230 0.966792 0.897996 0.087 Uiso 1 1 calc R U . . .
C3A5 C 0.4193(10) 0.9775(6) 0.7646(5) 0.064(3) Uani 1 1 d . . . . .
H3A8 H 0.399776 0.913869 0.761222 0.077 Uiso 1 1 calc R U . . .
O6A3 O 0.5645(7) 0.4277(9) 0.9269(5) 0.109(4) Uani 1 1 d . . . . .
C3A1 C 0.5927(11) 0.3924(6) 0.5791(4) 0.063(3) Uani 1 1 d . . . . .
H3A9 H 0.557081 0.449871 0.590543 0.075 Uiso 1 1 calc R U . . .
C3B7 C 0.3357(11) 0.0367(7) 0.4671(4) 0.060(3) Uani 1 1 d . . . . .
H3B7 H 0.271836 0.019586 0.444229 0.073 Uiso 1 1 calc R U . . .
O2B6 O 0.1648(9) -0.3333(6) 0.3554(4) 0.098(3) Uani 1 1 d . . . . .
C2B7 C 0.4141(11) -0.0454(7) 0.4834(4) 0.062(3) Uani 1 1 d . . . . .
H2B7 H 0.467785 -0.031424 0.510882 0.075 Uiso 1 1 calc R U . . .
O6A5 O 0.8071(10) 0.9065(9) 0.8536(5) 0.109(3) Uani 1 1 d . . . . .
C5A3 C 0.3464(9) 0.4488(8) 0.9099(4) 0.062(3) Uani 1 1 d . . . . .
H5A3 H 0.383255 0.471681 0.872386 0.074 Uiso 1 1 calc R U . . .
C2A1 C 0.7004(11) 0.4127(7) 0.5311(5) 0.069(3) Uani 1 1 d . . . . .
H2A1 H 0.724175 0.356297 0.515155 0.083 Uiso 1 1 calc R U . . .
C1B6 C 0.3756(11) -0.3035(8) 0.3083(5) 0.069(3) Uani 1 1 d . . . . .
H1B6 H 0.377066 -0.363849 0.295785 0.082 Uiso 1 1 calc R U . . .
C6A7 C 1.0183(12) 0.5702(7) 0.6234(6) 0.078(3) Uani 1 1 d . . . . .
H6A5 H 1.057397 0.598831 0.650390 0.094 Uiso 1 1 calc R U . . .
H6A6 H 0.962536 0.520182 0.642319 0.094 Uiso 1 1 calc R U . . .
C5B1 C 0.3774(11) 0.3324(7) 0.3399(6) 0.072(3) Uani 1 1 d . . . . .
H5B1 H 0.363823 0.272452 0.328532 0.087 Uiso 1 1 calc R U . . .
C2A5 C 0.3482(9) 1.0023(7) 0.8165(5) 0.065(3) Uani 1 1 d . . . . .
H2A5 H 0.361325 1.067215 0.818367 0.078 Uiso 1 1 calc R U . . .
O3B7 O 0.2660(10) 0.0687(6) 0.5140(4) 0.095(3) Uani 1 1 d . . . . .
H3B2 H 0.236565 0.119572 0.505767 0.114 Uiso 1 1 calc DR U . . .
C4B7 C 0.4239(10) 0.1076(7) 0.4360(5) 0.061(3) Uani 1 1 d . . . . .
H4B7 H 0.477566 0.131904 0.460604 0.074 Uiso 1 1 calc R U . . .
C3A3 C 0.1135(9) 0.4697(8) 0.8927(5) 0.062(3) Uani 1 1 d . . . . .
H3AX H 0.137789 0.497989 0.855078 0.075 Uiso 1 1 calc R U . . .
C3B5 C 0.1656(12) -0.2566(7) 0.2153(6) 0.077(3) Uani 1 1 d . . . . .
H3B8 H 0.144827 -0.192727 0.219130 0.092 Uiso 1 1 calc R U . . .
C1B2 C 0.1589(11) 0.4691(7) 0.2770(5) 0.066(3) Uani 1 1 d . . . . .
H1B2 H 0.168730 0.514602 0.301655 0.080 Uiso 1 1 calc R U . . .
O3A7 O 0.7944(12) 0.6526(6) 0.4646(4) 0.104(3) Uani 1 1 d . . . . .
H3AY H 0.747021 0.606773 0.470833 0.125 Uiso 1 1 calc R U . . .
C5A5 C 0.6122(11) 0.9395(7) 0.8110(5) 0.070(3) Uani 1 1 d . . . . .
H5A5 H 0.605219 0.873934 0.809422 0.084 Uiso 1 1 calc R U . . .
C3B1 C 0.1544(11) 0.3237(7) 0.3952(5) 0.066(3) Uani 1 1 d . . . . .
H3B9 H 0.131899 0.266990 0.381827 0.080 Uiso 1 1 calc R U . . .
C3A7 C 0.8205(12) 0.6801(7) 0.5143(5) 0.069(3) Uani 1 1 d . . . . .
H2 H 0.736592 0.695587 0.535735 0.083 Uiso 1 1 calc R U . . .
C4B5 C 0.3089(10) -0.2729(8) 0.2220(6) 0.074(3) Uani 1 1 d . . . . .
H4B5 H 0.329312 -0.337706 0.222283 0.089 Uiso 1 1 calc R U . . .
C2A3 C 0.1047(9) 0.3697(8) 0.8930(5) 0.064(3) Uani 1 1 d . . . . .
H2A3 H 0.063046 0.340958 0.928714 0.077 Uiso 1 1 calc R U . . .
O2B3 O -0.1224(10) 0.3821(8) 0.0848(6) 0.119(4) Uani 1 1 d . . . . .
C7A6 C 0.5174(13) 1.1093(8) 0.5799(5) 0.077(3) Uani 1 1 d . . . . .
H7A4 H 0.499137 1.073717 0.552087 0.115 Uiso 1 1 calc R U . . .
H7A5 H 0.592071 1.148705 0.566081 0.115 Uiso 1 1 calc R U . . .
H7A6 H 0.441191 1.145182 0.590679 0.115 Uiso 1 1 calc R U . . .
C4B1 C 0.2437(12) 0.3769(7) 0.3517(6) 0.082(4) Uani 1 1 d . . . . .
H4B1 H 0.256460 0.437528 0.362290 0.098 Uiso 1 1 calc R U . . .
C5B3 C 0.2458(11) 0.2659(9) 0.0675(5) 0.077(3) Uani 1 1 d . . . . .
H5B3 H 0.227672 0.243482 0.106428 0.093 Uiso 1 1 calc R U . . .
C5B7 C 0.5147(9) 0.0753(6) 0.3896(5) 0.059(3) Uani 1 1 d . . . . .
H5B7 H 0.461113 0.056094 0.363345 0.071 Uiso 1 1 calc R U . . .
C1A4 C 0.2215(12) 0.6366(8) 0.9626(5) 0.070(3) Uani 1 1 d . . . . .
H1A4 H 0.187123 0.595846 0.995393 0.084 Uiso 1 1 calc R U . . .
C2B2 C 0.0190(11) 0.4718(7) 0.2653(5) 0.066(3) Uani 1 1 d . . . . .
H2B2 H -0.002110 0.534022 0.251239 0.079 Uiso 1 1 calc R U . . .
C4A6 C 0.8373(10) 0.8993(6) 0.6051(5) 0.065(3) Uani 1 1 d . . . . .
H4A6 H 0.902143 0.939820 0.581124 0.078 Uiso 1 1 calc R U . . .
C1B7 C 0.5019(10) -0.0719(7) 0.4358(5) 0.061(3) Uani 1 1 d . . . . .
H1B7 H 0.556378 -0.123095 0.447799 0.073 Uiso 1 1 calc R U . . .
C1A7 C 0.9541(10) 0.7879(6) 0.5523(6) 0.072(3) Uani 1 1 d . . . . .
H1A7 H 1.013931 0.840530 0.542246 0.086 Uiso 1 1 calc R U . . .
O6B3 O 0.4693(13) 0.2804(8) 0.0746(5) 0.118(3) Uiso 1 1 d . . . . .
C6B2 C 0.3515(11) 0.4522(8) 0.1477(5) 0.068(3) Uani 1 1 d . . . . .
H6B1 H 0.433390 0.456411 0.162758 0.082 Uiso 1 1 calc R U . . .
H6B2 H 0.361800 0.405194 0.123453 0.082 Uiso 1 1 calc R U . . .
O2B4 O -0.0482(10) 0.0468(7) 0.0044(4) 0.098(3) Uani 1 1 d . . . . .
C6B7 C 0.6150(12) 0.1415(7) 0.3607(6) 0.073(3) Uani 1 1 d . . . . .
H6B3 H 0.675526 0.112082 0.334577 0.088 Uiso 1 1 calc R U . . .
H6B4 H 0.571652 0.190501 0.340892 0.088 Uiso 1 1 calc R U . . .
O6B1 O 0.4936(11) 0.4724(8) 0.3066(4) 0.104(3) Uiso 1 1 d . . . . .
C2B1 C 0.2182(13) 0.2994(8) 0.4469(6) 0.082(4) Uani 1 1 d . . . . .
H2B1 H 0.225589 0.354821 0.464211 0.098 Uiso 1 1 calc R U . . .
C4A3 C 0.2162(9) 0.4934(8) 0.9260(5) 0.063(3) Uani 1 1 d . . . . .
H4A3 H 0.184503 0.473647 0.964529 0.076 Uiso 1 1 calc R U . . .
O5B5 O 0.3723(9) -0.2409(8) 0.1263(4) 0.099(3) Uani 1 1 d . . . . .
O5B4 O 0.2992(9) 0.0521(7) 0.0075(3) 0.085(3) Uani 1 1 d . . . . .
C2A4 C 0.1278(12) 0.7138(8) 0.9570(5) 0.071(3) Uani 1 1 d . . . . .
H2A4 H 0.116733 0.744313 0.990110 0.086 Uiso 1 1 calc R U . . .
C6A3 C 0.4419(10) 0.4626(9) 0.9467(5) 0.068(3) Uani 1 1 d . . . . .
H6A7 H 0.450708 0.527066 0.949446 0.082 Uiso 1 1 calc R U . . .
H6A8 H 0.410495 0.432223 0.982849 0.082 Uiso 1 1 calc R U . . .
O3B3 O -0.0841(8) 0.2359(8) 0.0260(5) 0.103(3) Uani 1 1 d . . . . .
H3BX H -0.082832 0.180340 0.025789 0.123 Uiso 1 1 calc R U . . .
C1B3 C 0.1136(11) 0.3934(9) 0.0845(5) 0.076(3) Uani 1 1 d . . . . .
H1B3 H 0.114807 0.460054 0.078934 0.091 Uiso 1 1 calc R U . . .
C2B6 C 0.2917(13) -0.3089(8) 0.3636(5) 0.079(3) Uani 1 1 d . . . . .
H2B6 H 0.326089 -0.356433 0.388427 0.094 Uiso 1 1 calc R U . . .
C5A6 C 0.8639(10) 0.8946(7) 0.6616(6) 0.070(3) Uani 1 1 d . . . . .
H5A6 H 0.798757 0.852981 0.684430 0.084 Uiso 1 1 calc R U . . .
C3A4 C 0.1853(11) 0.7785(8) 0.9096(5) 0.071(3) Uani 1 1 d . . . . .
H3AZ H 0.182868 0.750481 0.876099 0.085 Uiso 1 1 calc R U . . .
C5B6 C 0.5135(10) -0.1933(8) 0.3304(5) 0.067(3) Uani 1 1 d . . . . .
H5B6 H 0.486200 -0.146239 0.303351 0.081 Uiso 1 1 calc R U . . .
C4B3 C 0.1444(12) 0.2282(8) 0.0380(5) 0.074(3) Uani 1 1 d . . . . .
H4B3 H 0.166381 0.247140 -0.001182 0.089 Uiso 1 1 calc R U . . .
C4A4 C 0.3222(11) 0.8046(8) 0.9121(5) 0.067(3) Uani 1 1 d . . . . .
H4A4 H 0.320713 0.842977 0.941602 0.081 Uiso 1 1 calc R U . . .
C1B1 C 0.3529(11) 0.2630(7) 0.4325(5) 0.066(3) Uani 1 1 d . . . . .
H1B1 H 0.397835 0.256903 0.464851 0.080 Uiso 1 1 calc R U . . .
O2B5 O 0.0196(11) -0.2522(7) 0.1488(4) 0.098(3) Uiso 1 1 d . . . . .
C3B3 C 0.0061(12) 0.2609(11) 0.0585(6) 0.093(4) Uani 1 1 d . . . . .
H3 H -0.020873 0.231868 0.095812 0.111 Uiso 1 1 calc R U . . .
C6B1 C 0.4714(15) 0.3823(10) 0.2993(6) 0.087(4) Uiso 1 1 d . . . . .
H6B5 H 0.555446 0.350736 0.297762 0.104 Uiso 1 1 calc R U . . .
H6B6 H 0.441503 0.381599 0.264221 0.104 Uiso 1 1 calc R U . . .
C7A1 C 0.5765(16) 0.4473(12) 0.4533(5) 0.097(4) Uani 1 1 d . . . . .
H7A7 H 0.607861 0.389980 0.442168 0.145 Uiso 1 1 calc R U . . .
H7A8 H 0.580716 0.491735 0.421794 0.145 Uiso 1 1 calc R U . . .
H7A9 H 0.486380 0.440505 0.471040 0.145 Uiso 1 1 calc R U . . .
C3B6 C 0.2945(11) -0.2211(8) 0.3855(5) 0.068(3) Uani 1 1 d . . . . .
H3BY H 0.248834 -0.175880 0.363122 0.082 Uiso 1 1 calc R U . . .
C5A4 C 0.4068(11) 0.7253(8) 0.9241(5) 0.068(3) Uani 1 1 d . . . . .
H5A4 H 0.419004 0.691188 0.892471 0.082 Uiso 1 1 calc R U . . .
C7B1 C 0.0325(14) 0.2686(10) 0.5189(6) 0.088(4) Uiso 1 1 d . . . . .
H7B1 H 0.053039 0.327146 0.528602 0.133 Uiso 1 1 calc R U . . .
H7B2 H 0.012959 0.226368 0.551290 0.133 Uiso 1 1 calc R U . . .
H7B3 H -0.043135 0.273508 0.499903 0.133 Uiso 1 1 calc R U . . .
C1B5 C 0.2396(13) -0.2231(10) 0.1172(7) 0.091(4) Uani 1 1 d . . . . .
H1B5 H 0.228746 -0.243682 0.082196 0.109 Uiso 1 1 calc R U . . .
O6A4 O 0.6234(13) 0.6638(11) 0.9374(6) 0.082(5) Uani 0.587(19) 1 d . . P . .
C1B4 C 0.1737(13) 0.0860(9) 0.0042(5) 0.078(3) Uani 1 1 d . . . . .
H1B4 H 0.174498 0.126456 -0.029784 0.094 Uiso 1 1 calc R U . . .
C6A5 C 0.7534(12) 0.9642(11) 0.8150(6) 0.089(4) Uani 1 1 d . . . . .
H6A9 H 0.807315 0.962465 0.779789 0.107 Uiso 1 1 calc R U . . .
H6AX H 0.755945 1.025920 0.824279 0.107 Uiso 1 1 calc R U . . .
C4B2 C 0.1052(12) 0.4301(8) 0.1761(6) 0.076(3) Uani 1 1 d . . . . .
H4B2 H 0.088928 0.490790 0.158127 0.091 Uiso 1 1 calc R U . . .
C5B4 C 0.3155(11) -0.0062(11) 0.0538(6) 0.086(4) Uani 1 1 d . . . . .
H5B4 H 0.293675 0.028107 0.085143 0.103 Uiso 1 1 calc R U . . .
C5B5 C 0.3994(11) -0.2178(11) 0.1770(5) 0.084(4) Uani 1 1 d . . . . .
H5B5 H 0.385052 -0.152664 0.179087 0.101 Uiso 1 1 calc R U . . .
C6A4 C 0.5366(12) 0.7462(9) 0.9369(6) 0.085(4) Uani 1 1 d . . . . .
C5B2 C 0.2420(12) 0.4277(8) 0.1919(6) 0.084(4) Uani 1 1 d . . . . .
H5B2 H 0.257678 0.366623 0.209351 0.101 Uiso 1 1 calc R U . . .
C3B4 C 0.0780(10) -0.0517(8) 0.0571(5) 0.068(3) Uani 1 1 d . . . . .
H3BZ H 0.044600 -0.020252 0.088698 0.082 Uiso 1 1 calc R U . . .
C2B5 C 0.1465(13) -0.2751(9) 0.1599(7) 0.089(4) Uani 1 1 d . . . . .
H2B5 H 0.160067 -0.340084 0.157213 0.107 Uiso 1 1 calc R U . . .
C2A7 C 0.9061(12) 0.7610(7) 0.5019(5) 0.071(3) Uani 1 1 d . . . . .
H2A7 H 0.983304 0.747914 0.475722 0.085 Uiso 1 1 calc R U . . .
C6B6 C 0.6650(17) -0.1835(12) 0.3347(7) 0.103(5) Uiso 1 1 d . . . . .
H6B7 H 0.681214 -0.131380 0.353022 0.124 Uiso 1 1 calc R U . . .
H6B8 H 0.697626 -0.237784 0.354028 0.124 Uiso 1 1 calc R U . . .
C2B3 C 0.0043(12) 0.3606(10) 0.0592(5) 0.082(4) Uani 1 1 d . . . . .
H2B3 H 0.014386 0.388966 0.021312 0.098 Uiso 1 1 calc R U . . .
C7B6 C 0.0871(18) -0.3833(12) 0.3970(7) 0.108(5) Uiso 1 1 d . . . . .
H7B4 H 0.032021 -0.343432 0.418122 0.161 Uiso 1 1 calc R U . . .
H7B5 H 0.142125 -0.418005 0.419757 0.161 Uiso 1 1 calc R U . . .
H7B6 H 0.032029 -0.423841 0.382493 0.161 Uiso 1 1 calc R U . . .
C6B3 C 0.3795(11) 0.2448(10) 0.0461(6) 0.087(4) Uani 1 1 d . . . . .
H6B9 H 0.389524 0.179344 0.048279 0.105 Uiso 1 1 calc R U . . .
H6BX H 0.397894 0.269562 0.008026 0.105 Uiso 1 1 calc R U . . .
C7A5 C 0.1334(12) 1.0499(9) 0.8037(7) 0.094(4) Uani 1 1 d . . . . .
H7AX H 0.160029 1.064185 0.765141 0.141 Uiso 1 1 calc R U . . .
H7AY H 0.142039 1.103128 0.821465 0.141 Uiso 1 1 calc R U . . .
H7AZ H 0.042574 1.029523 0.810586 0.141 Uiso 1 1 calc R U . . .
C2B4 C 0.0762(14) 0.0106(10) 0.0066(5) 0.085(4) Uani 1 1 d . . . . .
H2B4 H 0.101094 -0.023109 -0.024786 0.102 Uiso 1 1 calc R U . . .
C6A6 C 0.9982(17) 0.8647(12) 0.6722(7) 0.100(4) Uiso 1 1 d . . . . .
H6AY H 1.012098 0.878153 0.708022 0.120 Uiso 1 1 calc R U . . .
H6AZ H 1.006179 0.799595 0.671203 0.120 Uiso 1 1 calc R U . . .
C4B4 C 0.2178(12) -0.0825(9) 0.0609(5) 0.078(3) Uani 1 1 d . . . . .
H4B4 H 0.244758 -0.123177 0.033054 0.094 Uiso 1 1 calc R U . . .
C7B7 C 0.368(2) -0.1711(13) 0.5482(9) 0.142(8) Uani 1 1 d . . . . .
H7B7 H 0.382064 -0.135082 0.576348 0.213 Uiso 1 1 calc R U . . .
H7B8 H 0.449482 -0.199010 0.534720 0.213 Uiso 1 1 calc R U . . .
H7B9 H 0.302543 -0.217501 0.562695 0.213 Uiso 1 1 calc R U . . .
C7A7 C 0.899(2) 0.8854(14) 0.4332(8) 0.120(6) Uiso 1 1 d . . . . .
H7AA H 0.932946 0.846255 0.406363 0.180 Uiso 1 1 calc R U . . .
H7AB H 0.971468 0.918389 0.442698 0.180 Uiso 1 1 calc R U . . .
H7AC H 0.837623 0.927445 0.418573 0.180 Uiso 1 1 calc R U . . .
O6A6 O 1.0841(14) 0.9057(11) 0.6364(6) 0.135(4) Uani 1 1 d . . . . .
C7A3 C -0.091(3) 0.321(2) 0.8655(12) 0.172(9) Uiso 1 1 d . . . . .
H7AD H -0.147543 0.373160 0.862702 0.258 Uiso 1 1 calc R U . . .
H7AE H -0.102601 0.292904 0.902564 0.258 Uiso 1 1 calc R U . . .
H7AF H -0.113926 0.278327 0.842238 0.258 Uiso 1 1 calc R U . . .
C7A4 C -0.1042(14) 0.7178(18) 0.9803(10) 0.148(9) Uani 1 1 d . . . . .
H7AG H -0.185010 0.700348 0.968624 0.222 Uiso 1 1 calc R U . . .
H7AH H -0.096028 0.782904 0.975419 0.222 Uiso 1 1 calc R U . . .
H7AI H -0.105831 0.695849 1.018159 0.222 Uiso 1 1 calc R U . . .
C7B2 C -0.160(2) 0.5079(14) 0.3284(9) 0.129(6) Uiso 1 1 d . . . . .
H7BX H -0.130567 0.567933 0.312813 0.193 Uiso 1 1 calc R U . . .
H7BY H -0.177810 0.505565 0.367328 0.193 Uiso 1 1 calc R U . . .
H7BZ H -0.240299 0.493519 0.314833 0.193 Uiso 1 1 calc R U . . .
C6B5 C 0.5368(17) -0.2402(12) 0.1811(7) 0.108(5) Uiso 1 1 d D . . . .
H6BY H 0.559041 -0.219418 0.214070 0.129 Uiso 1 1 calc R U . . .
H6BZ H 0.545350 -0.305839 0.184722 0.129 Uiso 1 1 calc R U . . .
C7B3 C -0.170(2) 0.4711(15) 0.0730(10) 0.149(9) Uani 1 1 d . . . . .
H7BA H -0.126829 0.512432 0.091631 0.223 Uiso 1 1 calc R U . . .
H7BB H -0.264434 0.471997 0.084935 0.223 Uiso 1 1 calc R U . . .
H7BC H -0.152789 0.489213 0.034419 0.223 Uiso 1 1 calc R U . . .
O6B6 O 0.7217(11) -0.1720(9) 0.2824(6) 0.126(4) Uani 1 1 d . . . . .
C8A1 C 0.8888(11) 0.1923(7) 0.7204(6) 0.078(4) Uani 1 1 d . . . . .
H8A1 H 0.909277 0.131355 0.712555 0.118 Uiso 1 1 calc R U . . .
H8A2 H 0.820396 0.190704 0.751345 0.118 Uiso 1 1 calc R U . . .
H8A3 H 0.966957 0.220829 0.728273 0.118 Uiso 1 1 calc R U . . .
C8A2 C 0.5444(13) 0.1594(9) 0.9077(5) 0.077(3) Uani 1 1 d . . . . .
H8A4 H 0.638141 0.151636 0.897636 0.116 Uiso 1 1 calc R U . . .
H8A5 H 0.504790 0.102540 0.924466 0.116 Uiso 1 1 calc R U . . .
H8A6 H 0.529520 0.203930 0.932916 0.116 Uiso 1 1 calc R U . . .
C8B7 C 0.7789(19) 0.2424(9) 0.3678(8) 0.117(6) Uani 1 1 d . . . . .
H8B1 H 0.861205 0.233819 0.382087 0.176 Uiso 1 1 calc R U . . .
H8B2 H 0.746045 0.302252 0.372835 0.176 Uiso 1 1 calc R U . . .
H8B3 H 0.793068 0.235598 0.329621 0.176 Uiso 1 1 calc R U . . .
C9B2 C 0.4352(14) 0.5646(10) 0.0810(5) 0.085(4) Uani 1 1 d . . . . .
H9B1 H 0.505937 0.580720 0.099641 0.128 Uiso 1 1 calc R U . . .
H9B2 H 0.411072 0.616868 0.057967 0.128 Uiso 1 1 calc R U . . .
H9B3 H 0.464039 0.516995 0.059070 0.128 Uiso 1 1 calc R U . . .
C8A7 C 1.189(2) 0.4664(13) 0.6111(8) 0.119(5) Uiso 1 1 d . . . . .
H8A7 H 1.252196 0.444763 0.583141 0.179 Uiso 1 1 calc R U . . .
H8A8 H 1.129746 0.417671 0.627854 0.179 Uiso 1 1 calc R U . . .
H8A9 H 1.234908 0.487917 0.638121 0.179 Uiso 1 1 calc R U . . .
C8B1 C 0.568(2) 0.5205(16) 0.2624(9) 0.139(7) Uiso 1 1 d . . . . .
H8B7 H 0.611421 0.570552 0.273935 0.208 Uiso 1 1 calc R U . . .
H8B8 H 0.511262 0.543232 0.236444 0.208 Uiso 1 1 calc R U . . .
H8B9 H 0.633536 0.481339 0.245731 0.208 Uiso 1 1 calc R U . . .
C8A5 C 0.870(3) 0.8368(11) 0.8321(8) 0.134(7) Uani 1 1 d . . . . .
H8AX H 0.822070 0.816673 0.805352 0.201 Uiso 1 1 calc R U . . .
H8AY H 0.876585 0.787744 0.860324 0.201 Uiso 1 1 calc R U . . .
H8AZ H 0.957980 0.855940 0.815019 0.201 Uiso 1 1 calc R U . . .
C7B5 C -0.085(2) -0.3123(16) 0.1674(9) 0.140(7) Uiso 1 1 d . . . . .
H7BD H -0.165320 -0.286574 0.156377 0.210 Uiso 1 1 calc R U . . .
H7BE H -0.067400 -0.368644 0.152328 0.210 Uiso 1 1 calc R U . . .
H7BF H -0.095678 -0.323307 0.206476 0.210 Uiso 1 1 calc R U . . .
C8B6 C 0.859(2) -0.1599(16) 0.2834(9) 0.137(7) Uiso 1 1 d . . . . .
H8BX H 0.871853 -0.110979 0.304158 0.206 Uiso 1 1 calc R U . . .
H8BY H 0.903963 -0.145724 0.246778 0.206 Uiso 1 1 calc R U . . .
H8BZ H 0.894679 -0.214899 0.299809 0.206 Uiso 1 1 calc R U . . .
C8A3 C 0.654(2) 0.4334(17) 0.9656(9) 0.144(7) Uiso 1 1 d . . . . .
H8AA H 0.677061 0.495930 0.966430 0.216 Uiso 1 1 calc R U . . .
H8AB H 0.733356 0.399990 0.955101 0.216 Uiso 1 1 calc R U . . .
H8AC H 0.612663 0.407983 1.001072 0.216 Uiso 1 1 calc R U . . .
C7B4 C -0.092(3) 0.042(2) -0.0451(12) 0.192(13) Uani 1 1 d . . . . .
H7BG H -0.152656 0.090090 -0.051673 0.288 Uiso 1 1 calc R U . . .
H7BH H -0.135177 -0.015764 -0.044285 0.288 Uiso 1 1 calc R U . . .
H7BI H -0.016947 0.047214 -0.073677 0.288 Uiso 1 1 calc R U . . .
C8B3 C 0.593(3) 0.232(2) 0.0746(12) 0.180(10) Uiso 1 1 d . . . . .
H8BA H 0.575677 0.171239 0.092295 0.271 Uiso 1 1 calc R U . . .
H8BB H 0.650266 0.262831 0.093908 0.271 Uiso 1 1 calc R U . . .
H8BC H 0.634487 0.229859 0.037778 0.271 Uiso 1 1 calc R U . . .
C8A4 C 0.676(3) 0.6386(18) 0.8882(9) 0.094(7) Uiso 0.587(19) 1 d D . P . .
H8AD H 0.689776 0.691480 0.861745 0.140 Uiso 0.587(19) 1 calc DR U P . .
H8AE H 0.616474 0.597258 0.876858 0.140 Uiso 0.587(19) 1 calc R U P . .
H8AF H 0.759687 0.609172 0.891141 0.140 Uiso 0.587(19) 1 calc R U P . .
O6B5 O 0.626(2) -0.2042(14) 0.1384(8) 0.202(8) Uiso 1 1 d D . . . .
C2A C 0.474(3) 0.639(3) 0.7393(11) 0.223(4) Uiso 1 1 d D U . . .
H2A H 0.484590 0.572321 0.743045 0.267 Uiso 1 1 calc R U . . .
O1A O 0.479(3) 0.5871(15) 0.6557(11) 0.223(4) Uiso 1 1 d D U . . .
H1A H 0.482744 0.600989 0.622584 0.267 Uiso 1 1 calc R U . . .
C1A C 0.479(3) 0.6598(18) 0.6793(11) 0.223(4) Uiso 1 1 d D U . . .
C6A C 0.331(3) 0.648(3) 0.7642(15) 0.223(4) Uiso 1 1 d D U . . .
H8 H 0.324763 0.614561 0.800364 0.267 Uiso 1 1 calc R U . . .
H9 H 0.321479 0.711277 0.769613 0.267 Uiso 1 1 calc R U . . .
O2A O 0.479(3) 0.7366(16) 0.6593(10) 0.223(4) Uiso 1 1 d D U . . .
C4A C 0.706(4) 0.604(2) 0.7478(16) 0.223(4) Uiso 1 1 d D U . . .
H4A8 H 0.696363 0.591579 0.711424 0.267 Uiso 1 1 calc R U . . .
H4A9 H 0.781951 0.645537 0.742360 0.267 Uiso 1 1 calc R U . . .
C3A C 0.596(3) 0.668(2) 0.7588(11) 0.223(4) Uiso 1 1 d D U . . .
H3AA H 0.622273 0.727848 0.740921 0.267 Uiso 1 1 calc R U . . .
H3AB H 0.577345 0.671261 0.797718 0.267 Uiso 1 1 calc DR U . . .
C8A C 0.090(3) 0.659(3) 0.7774(15) 0.223(4) Uiso 1 1 d D U . . .
H8AG H 0.077715 0.626418 0.813409 0.334 Uiso 1 1 calc R U . . .
H8AH H 0.013219 0.649827 0.760251 0.334 Uiso 1 1 calc R U . . .
H8AI H 0.100956 0.722533 0.779619 0.334 Uiso 1 1 calc R U . . .
C7A C 0.208(3) 0.625(3) 0.7451(15) 0.223(4) Uiso 1 1 d D U . . .
H7AJ H 0.201018 0.559137 0.746716 0.267 Uiso 1 1 calc R U . . .
H7AK H 0.211497 0.650200 0.707311 0.267 Uiso 1 1 calc R U . . .
C5A C 0.766(4) 0.520(2) 0.7688(16) 0.223(4) Uiso 1 1 d D U . . .
H5A8 H 0.801614 0.487225 0.739009 0.334 Uiso 1 1 calc R U . . .
H5A9 H 0.699399 0.483064 0.792709 0.334 Uiso 1 1 calc R U . . .
H5AX H 0.835792 0.533551 0.788623 0.334 Uiso 1 1 calc R U . . .
C8B2 C -0.204(2) 0.3445(19) 0.2045(11) 0.174(11) Uani 1 1 d . . . . .
H5 H -0.237746 0.316601 0.240440 0.261 Uiso 1 1 calc R U . . .
H6 H -0.151034 0.301285 0.185026 0.261 Uiso 1 1 calc R U . . .
H7 H -0.276048 0.363929 0.185412 0.261 Uiso 1 1 calc R U . . .
O7A4 O 0.5032(19) 0.7950(13) 0.9910(7) 0.070(6) Uiso 0.413(19) 1 d . . P . .
O1W O 0.0443(9) 0.0940(6) 0.4300(4) 0.089(2) Uani 1 1 d . . . . .
O2W O 0.7955(9) 0.0985(6) 0.4814(4) 0.096(3) Uani 1 1 d . . . . .
O3W O 1.2858(11) 0.6150(7) 0.5040(5) 0.108(3) Uani 1 1 d . . . . .
O4W O 0.5078(12) 0.6177(8) 0.5450(5) 0.106(6) Uani 0.87(4) 1 d . . . . .
O1B O 0.084(3) 0.0072(15) 0.3284(11) 0.230(5) Uiso 1 1 d D U . . .
H1B H 0.060708 0.019438 0.359628 0.276 Uiso 1 1 calc R U . . .
C1B C 0.108(3) 0.0808(19) 0.2962(10) 0.230(5) Uiso 1 1 d D U . . .
O2B O 0.109(3) 0.1522(16) 0.3114(11) 0.230(5) Uiso 1 1 d D U . . .
C3B C 0.047(3) 0.097(3) 0.2045(16) 0.230(5) Uiso 1 1 d D U . . .
H4 H 0.060359 0.162659 0.195939 0.276 Uiso 1 1 calc R U . . .
H3BA H 0.072813 0.071902 0.170515 0.276 Uiso 1 1 calc R U . . .
C2B C 0.149(3) 0.067(3) 0.2383(11) 0.230(5) Uiso 1 1 d D U . . .
H2B H 0.126322 0.002523 0.242597 0.276 Uiso 1 1 calc R U . . .
C5B C -0.165(4) 0.092(3) 0.1698(15) 0.230(5) Uiso 1 1 d D U . . .
H10 H -0.258805 0.082169 0.181548 0.346 Uiso 1 1 calc R U . . .
H5B8 H -0.150487 0.151235 0.150045 0.346 Uiso 1 1 calc R U . . .
H5B9 H -0.132443 0.046679 0.146644 0.346 Uiso 1 1 calc R U . . .
C7B C 0.418(4) 0.057(2) 0.2459(17) 0.230(5) Uiso 1 1 d D U . . .
H7BJ H 0.483789 0.016276 0.229990 0.276 Uiso 1 1 calc R U . . .
H7BK H 0.400924 0.040651 0.285055 0.276 Uiso 1 1 calc R U . . .
C6B C 0.295(3) 0.056(3) 0.2214(16) 0.230(5) Uiso 1 1 d D U . . .
H6BA H 0.298470 -0.003051 0.207521 0.276 Uiso 1 1 calc R U . . .
H6BB H 0.313539 0.099742 0.189311 0.276 Uiso 1 1 calc R U . . .
C4B C -0.096(3) 0.084(3) 0.2173(15) 0.230(5) Uiso 1 1 d D U . . .
H4B8 H -0.132000 0.128792 0.240896 0.276 Uiso 1 1 calc R U . . .
H4B9 H -0.113987 0.024411 0.237500 0.276 Uiso 1 1 calc R U . . .
C9A4 C 0.623(4) 0.799(3) 1.0152(16) 0.102(11) Uiso 0.413(19) 1 d . . P . .
H9A1 H 0.604774 0.827968 1.047849 0.154 Uiso 0.413(19) 1 calc R U P . .
H9A2 H 0.654018 0.738226 1.023988 0.154 Uiso 0.413(19) 1 calc R U P . .
H9A3 H 0.689810 0.832861 0.989907 0.154 Uiso 0.413(19) 1 calc R U P . .
C8B C 0.459(4) 0.153(2) 0.2315(17) 0.230(5) Uiso 1 1 d D U . . .
H8BD H 0.540156 0.162901 0.245499 0.346 Uiso 1 1 calc R U . . .
H8BE H 0.473207 0.167272 0.192605 0.346 Uiso 1 1 calc R U . . .
H8BF H 0.391109 0.191421 0.247160 0.346 Uiso 1 1 calc R U . . .
C6B4 C 0.4512(17) -0.0319(11) 0.0517(6) 0.103(4) Uiso 1 1 d D . . . .
C8A6 C 1.213(6) 0.900(4) 0.659(2) 0.30(3) Uiso 1 1 d . . . . .
H12A H 1.281623 0.930277 0.632941 0.452 Uiso 1 1 calc R U . . .
H12B H 1.203782 0.927990 0.692107 0.452 Uiso 1 1 calc R U . . .
H12C H 1.236187 0.836956 0.666736 0.452 Uiso 1 1 calc R U . . .
C8B5 C 0.619(3) -0.1181(15) 0.1471(10) 0.150(8) Uiso 1 1 d D . . . .
H8B4 H 0.678502 -0.082422 0.119438 0.225 Uiso 1 1 calc R U . . .
H8B5 H 0.529907 -0.097088 0.146156 0.225 Uiso 1 1 calc R U . . .
H8B6 H 0.643618 -0.112215 0.182245 0.225 Uiso 1 1 calc R U . . .
O6B4 O 0.498(3) -0.0728(18) 0.0037(8) 0.128(5) Uiso 0.493(16) 1 d D . P . .
O7B4 O 0.523(3) 0.0500(19) 0.0525(10) 0.128(5) Uiso 0.507(16) 1 d . . P . .
C8B4 C 0.665(4) 0.051(3) 0.0469(17) 0.128(5) Uiso 0.507(16) 1 d . . P . .
H8BG H 0.695800 0.111113 0.048385 0.192 Uiso 0.507(16) 1 calc R U P . .
H8BH H 0.692832 0.010255 0.075978 0.192 Uiso 0.507(16) 1 calc R U P . .
H8BI H 0.700713 0.030676 0.012549 0.192 Uiso 0.507(16) 1 calc R U P . .
C9B4 C 0.637(4) -0.092(3) -0.0019(17) 0.128(5) Uiso 0.493(16) 1 d . . P . .
H991 H 0.663422 -0.119687 -0.034770 0.192 Uiso 0.493(16) 1 calc R U P . .
H992 H 0.686680 -0.036843 -0.003441 0.192 Uiso 0.493(16) 1 calc R U P . .
H993 H 0.655318 -0.133424 0.028839 0.192 Uiso 0.493(16) 1 calc R U P . .

loop_
_atom_site_aniso_label
_atom_site_aniso_U_11
_atom_site_aniso_U_22
_atom_site_aniso_U_33
_atom_site_aniso_U_23
_atom_site_aniso_U_13
_atom_site_aniso_U_12
O5A2 0.042(3) 0.034(3) 0.071(4) -0.006(3) -0.008(3) -0.001(2)
O2A2 0.048(3) 0.044(3) 0.064(4) 0.001(3) -0.006(3) -0.004(3)
O3A2 0.029(3) 0.067(4) 0.080(4) -0.008(3) -0.010(3) 0.000(3)
O4A6 0.041(3) 0.035(3) 0.105(5) -0.013(3) -0.013(4) 0.000(3)
O4A7 0.048(4) 0.034(3) 0.090(5) -0.013(3) 0.024(3) -0.007(3)
O5B7 0.052(4) 0.047(4) 0.091(5) -0.013(3) -0.024(4) 0.010(3)
O4A2 0.037(3) 0.056(4) 0.054(4) -0.009(3) -0.002(3) -0.012(3)
O4A1 0.048(3) 0.020(3) 0.082(4) -0.005(3) 0.011(3) -0.002(2)
O4B5 0.050(4) 0.052(4) 0.082(5) -0.026(4) 0.005(3) 0.006(3)
O4A5 0.046(4) 0.031(3) 0.109(6) -0.002(3) -0.021(4) 0.000(3)
O4B6 0.051(4) 0.038(3) 0.078(4) -0.014(3) -0.007(3) 0.009(3)
O4A3 0.056(4) 0.072(5) 0.067(4) -0.009(4) -0.012(3) -0.018(3)
O6A1 0.042(4) 0.038(3) 0.112(6) -0.015(4) -0.002(4) 0.003(3)
O6A2 0.059(4) 0.071(5) 0.078(5) -0.002(4) -0.026(4) -0.015(3)
O4B7 0.070(4) 0.035(3) 0.105(5) -0.026(3) -0.044(4) 0.020(3)
O3A1 0.058(4) 0.053(4) 0.067(4) -0.008(3) 0.007(3) -0.010(3)
O4B1 0.067(4) 0.036(4) 0.116(6) -0.015(4) -0.032(4) 0.003(3)
O5A1 0.041(3) 0.042(4) 0.122(6) -0.025(4) 0.025(4) -0.001(3)
O3A5 0.055(4) 0.051(4) 0.107(6) -0.005(4) -0.032(4) 0.003(3)
O4A4 0.053(4) 0.050(4) 0.093(5) -0.005(4) -0.021(4) -0.006(3)
O5A7 0.052(4) 0.031(3) 0.130(6) 0.008(4) -0.006(4) -0.006(3)
O2A1 0.071(5) 0.080(5) 0.066(4) -0.022(4) 0.004(4) -0.021(4)
O2A5 0.043(4) 0.063(4) 0.120(6) 0.011(4) -0.017(4) -0.003(3)
O5A3 0.048(4) 0.072(5) 0.062(4) -0.018(3) -0.001(3) -0.013(3)
O5A6 0.040(4) 0.056(4) 0.134(7) -0.032(4) -0.025(4) -0.001(3)
O5B2 0.065(5) 0.051(4) 0.105(6) -0.017(4) -0.007(4) -0.003(3)
O5A4 0.074(5) 0.065(5) 0.083(5) -0.009(4) -0.026(4) -0.016(4)
C4A2 0.038(4) 0.035(4) 0.057(5) 0.001(4) -0.005(4) -0.012(3)
C3A2 0.019(4) 0.052(5) 0.064(5) -0.007(4) -0.005(4) -0.007(3)
O4B4 0.061(5) 0.078(5) 0.088(6) -0.021(4) -0.012(4) -0.004(4)
O5B3 0.065(5) 0.101(7) 0.091(6) -0.018(5) -0.003(4) -0.018(5)
C2A2 0.036(4) 0.038(4) 0.050(5) 0.006(4) -0.003(4) -0.004(3)
O4B3 0.074(5) 0.088(6) 0.072(5) -0.011(4) 0.003(4) -0.025(4)
O5B6 0.056(4) 0.079(5) 0.097(6) -0.046(4) -0.009(4) 0.003(4)
O5A5 0.049(4) 0.062(4) 0.113(6) -0.014(4) -0.022(4) -0.005(3)
O2A7 0.092(6) 0.054(4) 0.094(6) 0.015(4) 0.005(5) -0.009(4)
O6B7 0.080(5) 0.050(4) 0.129(7) -0.005(4) -0.046(5) -0.006(4)
O4B2 0.069(5) 0.068(5) 0.075(5) -0.014(4) 0.005(4) -0.015(4)
O3B1 0.072(5) 0.059(4) 0.121(6) -0.017(4) -0.044(5) 0.032(4)
O5B1 0.067(5) 0.065(5) 0.125(7) -0.027(5) -0.042(5) 0.016(4)
O2B1 0.086(6) 0.079(5) 0.076(5) -0.027(4) -0.016(4) 0.033(5)
O6A7 0.058(5) 0.051(4) 0.172(9) 0.023(5) 0.003(5) 0.024(4)
O3A6 0.083(5) 0.057(4) 0.091(6) -0.007(4) -0.023(4) 0.020(4)
C4A7 0.061(6) 0.029(4) 0.090(7) -0.011(5) 0.012(6) -0.007(4)
O3B2 0.058(4) 0.086(5) 0.098(6) -0.023(4) -0.027(4) 0.005(4)
O3A3 0.033(4) 0.107(6) 0.119(7) -0.026(5) -0.003(4) -0.007(4)
C6A1 0.038(5) 0.051(6) 0.106(8) -0.028(6) 0.016(5) -0.012(4)
C5A2 0.044(5) 0.046(5) 0.067(6) -0.004(4) -0.009(5) -0.011(4)
C1A6 0.055(6) 0.039(5) 0.093(8) -0.009(5) -0.022(6) 0.002(4)
C1A2 0.046(5) 0.025(4) 0.070(6) -0.007(4) -0.003(4) -0.003(3)
O6B2 0.068(5) 0.080(6) 0.109(6) -0.012(5) 0.000(5) -0.006(4)
O2B7 0.087(5) 0.064(4) 0.064(4) -0.012(4) -0.008(4) 0.007(4)
C4A5 0.048(5) 0.029(4) 0.102(8) -0.003(5) -0.019(5) 0.005(4)
O2A3 0.040(4) 0.138(8) 0.112(7) -0.034(6) -0.016(4) -0.036(4)
O2A4 0.062(5) 0.108(7) 0.090(6) -0.001(5) -0.005(4) -0.005(5)
C5A1 0.051(5) 0.024(4) 0.113(9) -0.015(5) 0.024(6) -0.002(4)
C7A2 0.056(6) 0.068(7) 0.074(7) 0.004(5) -0.017(5) 0.000(5)
C1A1 0.063(6) 0.032(5) 0.096(8) -0.011(5) 0.021(6) 0.000(4)
O3B5 0.048(4) 0.064(5) 0.134(7) 0.005(5) -0.016(4) -0.012(4)
C2A6 0.046(5) 0.038(5) 0.110(9) 0.011(5) -0.012(6) 0.006(4)
O2A6 0.069(5) 0.052(4) 0.119(6) 0.004(4) -0.020(5) 0.021(4)
O3A4 0.066(5) 0.089(6) 0.108(6) 0.001(5) -0.008(5) 0.015(4)
C3A6 0.060(6) 0.051(5) 0.081(7) 0.003(5) -0.032(5) 0.000(4)
C5A7 0.041(5) 0.034(5) 0.120(9) 0.007(5) 0.011(6) -0.008(4)
C6A2 0.046(5) 0.057(6) 0.079(7) -0.015(5) -0.018(5) -0.007(4)
O3B4 0.078(6) 0.101(7) 0.112(7) 0.003(5) -0.021(5) -0.032(5)
O3B6 0.090(6) 0.074(5) 0.082(5) -0.016(4) 0.017(4) -0.031(4)
C1A3 0.039(5) 0.060(6) 0.067(6) -0.002(5) -0.011(5) -0.017(4)
O2B2 0.069(5) 0.069(5) 0.105(6) -0.016(4) -0.005(5) 0.018(4)
C3B2 0.050(6) 0.063(6) 0.084(7) -0.017(6) -0.005(5) -0.007(5)
C4A1 0.044(5) 0.025(4) 0.096(8) -0.022(5) 0.017(5) 0.003(4)
C4B6 0.049(5) 0.045(5) 0.073(6) -0.014(5) -0.006(5) 0.003(4)
C1A5 0.061(7) 0.055(6) 0.108(9) -0.008(6) -0.032(6) 0.006(5)
C3A5 0.054(6) 0.037(5) 0.105(9) -0.002(5) -0.028(6) 0.002(4)
O6A3 0.037(4) 0.163(10) 0.145(8) -0.079(8) -0.027(5) 0.003(5)
C3A1 0.062(6) 0.037(5) 0.078(7) -0.006(5) 0.026(5) -0.003(4)
C3B7 0.063(6) 0.058(6) 0.068(6) -0.029(5) -0.018(5) 0.027(5)
O2B6 0.084(6) 0.091(6) 0.113(7) -0.024(5) 0.018(5) -0.047(5)
C2B7 0.071(7) 0.060(6) 0.064(6) -0.019(5) -0.028(5) 0.014(5)
O6A5 0.072(6) 0.133(9) 0.124(8) -0.012(7) -0.026(6) 0.024(6)
C5A3 0.041(5) 0.080(7) 0.064(6) -0.014(5) -0.001(5) -0.006(5)
C2A1 0.065(6) 0.042(5) 0.094(8) -0.028(6) 0.023(6) -0.009(5)
C1B6 0.061(6) 0.056(6) 0.091(8) -0.029(6) 0.000(6) -0.014(5)
C6A7 0.061(7) 0.049(6) 0.116(9) 0.006(6) 0.005(7) 0.008(5)
C5B1 0.066(7) 0.040(5) 0.120(10) -0.019(6) -0.035(7) 0.001(5)
C2A5 0.041(5) 0.052(6) 0.101(9) 0.006(6) -0.024(6) -0.006(4)
O3B7 0.107(7) 0.098(6) 0.088(6) -0.039(5) -0.024(5) 0.038(6)
C4B7 0.050(5) 0.054(6) 0.090(7) -0.023(5) -0.033(5) 0.020(5)
C3A3 0.040(5) 0.078(7) 0.070(6) -0.013(5) -0.008(5) -0.010(5)
C3B5 0.061(7) 0.047(6) 0.119(10) -0.002(6) -0.007(7) -0.002(5)
C1B2 0.057(6) 0.044(5) 0.101(8) -0.013(5) -0.020(6) 0.003(4)
O3A7 0.149(9) 0.075(6) 0.086(6) -0.020(5) 0.005(6) -0.040(6)
C5A5 0.060(6) 0.045(5) 0.108(9) 0.000(6) -0.028(7) -0.014(5)
C3B1 0.066(7) 0.055(6) 0.083(7) -0.014(5) -0.021(6) 0.002(5)
C3A7 0.066(7) 0.054(6) 0.082(8) -0.009(5) 0.010(6) -0.013(5)
C4B5 0.047(6) 0.066(7) 0.115(10) -0.027(7) -0.020(6) 0.005(5)
C2A3 0.031(4) 0.089(8) 0.076(7) -0.028(6) -0.004(5) -0.021(5)
O2B3 0.069(6) 0.100(7) 0.178(11) -0.026(7) 0.019(6) 0.004(5)
C7A6 0.087(8) 0.069(7) 0.084(8) -0.028(6) -0.036(7) 0.036(6)
C4B1 0.075(7) 0.040(5) 0.144(12) -0.019(6) -0.054(8) 0.012(5)
C5B3 0.055(6) 0.092(9) 0.080(8) -0.022(6) 0.016(6) -0.021(6)
C5B7 0.041(5) 0.045(5) 0.094(7) -0.008(5) -0.023(5) 0.010(4)
C1A4 0.071(7) 0.080(8) 0.059(6) -0.006(6) -0.011(5) -0.015(6)
C2B2 0.061(6) 0.054(6) 0.081(8) -0.011(5) -0.007(6) 0.010(5)
C4A6 0.048(5) 0.028(4) 0.119(9) -0.005(5) -0.018(6) -0.003(4)
C1B7 0.060(6) 0.045(5) 0.085(7) -0.015(5) -0.028(6) 0.013(5)
C1A7 0.040(5) 0.035(5) 0.135(11) 0.010(6) -0.008(6) -0.008(4)
C6B2 0.062(6) 0.065(7) 0.080(7) -0.015(6) -0.010(6) -0.009(5)
O2B4 0.090(7) 0.107(7) 0.100(7) -0.005(5) -0.032(5) -0.017(5)
C6B7 0.067(7) 0.047(6) 0.110(9) -0.005(6) -0.028(7) 0.005(5)
C2B1 0.077(8) 0.064(7) 0.123(11) -0.058(8) -0.035(8) 0.027(6)
C4A3 0.041(5) 0.076(7) 0.075(7) -0.012(6) -0.009(5) -0.017(5)
O5B5 0.073(6) 0.131(8) 0.099(7) -0.037(6) -0.016(5) 0.026(5)
O5B4 0.071(6) 0.112(7) 0.070(5) -0.019(5) 0.011(4) -0.032(5)
C2A4 0.073(7) 0.074(7) 0.068(7) -0.006(6) -0.013(6) -0.004(6)
C6A3 0.044(5) 0.088(8) 0.076(7) -0.029(6) -0.004(5) -0.007(5)
O3B3 0.051(5) 0.119(8) 0.144(8) -0.022(6) -0.025(5) -0.017(5)
C1B3 0.051(6) 0.086(8) 0.090(9) -0.016(7) -0.001(6) -0.014(6)
C2B6 0.073(7) 0.070(7) 0.091(8) -0.023(6) 0.006(6) -0.018(6)
C5A6 0.047(6) 0.046(5) 0.126(10) -0.022(6) -0.038(6) 0.009(4)
C3A4 0.050(6) 0.077(7) 0.085(8) 0.004(6) -0.017(6) -0.009(5)
C5B6 0.042(5) 0.063(6) 0.103(9) -0.037(6) -0.007(5) 0.004(4)
C4B3 0.065(7) 0.078(8) 0.073(7) -0.001(6) 0.010(6) -0.007(6)
C4A4 0.055(6) 0.067(7) 0.085(8) -0.023(6) -0.013(5) -0.017(5)
C1B1 0.064(6) 0.055(6) 0.088(8) -0.020(6) -0.027(6) 0.005(5)
C3B3 0.055(7) 0.125(12) 0.099(9) -0.026(8) -0.001(7) -0.025(7)
C7A1 0.109(11) 0.124(12) 0.059(7) -0.021(7) -0.009(7) -0.032(9)
C3B6 0.057(6) 0.059(6) 0.086(8) -0.016(6) 0.005(6) -0.011(5)
C5A4 0.059(6) 0.066(7) 0.084(7) 0.002(6) -0.030(6) -0.006(5)
C1B5 0.069(8) 0.091(10) 0.119(11) -0.026(8) -0.025(8) -0.006(7)
O6A4 0.055(8) 0.103(11) 0.084(10) 0.020(8) -0.021(7) -0.016(7)
C1B4 0.071(8) 0.092(9) 0.067(7) -0.014(6) 0.010(6) -0.026(6)
C6A5 0.051(6) 0.108(10) 0.104(9) 0.013(8) -0.020(6) 0.021(6)
C4B2 0.063(7) 0.064(7) 0.103(9) -0.017(6) -0.013(7) -0.008(5)
C5B4 0.047(6) 0.117(11) 0.095(10) -0.034(9) 0.003(6) -0.023(6)
C5B5 0.042(6) 0.124(11) 0.087(9) -0.032(8) -0.001(6) 0.006(6)
C6A4 0.059(7) 0.069(7) 0.131(11) -0.005(7) -0.037(7) -0.004(6)
C5B2 0.064(7) 0.057(7) 0.133(11) -0.017(7) -0.012(7) -0.004(5)
C3B4 0.051(6) 0.086(8) 0.071(7) -0.015(6) -0.014(5) -0.021(5)
C2B5 0.069(8) 0.062(7) 0.148(13) -0.016(8) -0.047(9) 0.007(6)
C2A7 0.068(7) 0.040(5) 0.097(8) -0.003(6) 0.014(6) -0.003(5)
C2B3 0.054(7) 0.109(10) 0.079(8) -0.008(7) 0.000(6) -0.018(6)
C6B3 0.048(6) 0.108(10) 0.117(10) -0.060(8) -0.011(6) -0.022(6)
C7A5 0.053(7) 0.074(8) 0.143(12) 0.027(8) -0.010(7) 0.011(6)
C2B4 0.078(9) 0.096(9) 0.080(8) -0.008(7) -0.010(7) -0.030(7)
C4B4 0.061(7) 0.096(9) 0.078(8) -0.025(7) 0.001(6) -0.019(6)
C7B7 0.169(19) 0.097(12) 0.163(18) 0.045(12) -0.081(16) -0.003(12)
O6A6 0.123(10) 0.162(12) 0.126(9) -0.017(8) -0.037(8) -0.006(9)
C7A4 0.048(8) 0.22(2) 0.185(19) -0.066(18) 0.002(10) -0.029(11)
C7B3 0.153(18) 0.145(17) 0.175(19) -0.043(15) -0.099(16) 0.052(15)
O6B6 0.077(6) 0.141(10) 0.161(11) -0.073(8) 0.024(7) -0.020(6)
C8A1 0.048(6) 0.042(5) 0.152(12) -0.027(7) -0.024(7) -0.010(4)
C8A2 0.070(7) 0.093(9) 0.073(7) -0.004(6) -0.027(6) -0.006(6)
C8B7 0.139(14) 0.059(8) 0.163(15) 0.014(9) -0.071(13) -0.034(8)
C9B2 0.090(9) 0.102(10) 0.063(7) -0.023(7) 0.005(7) -0.008(7)
C8A5 0.21(2) 0.065(9) 0.120(13) 0.022(9) -0.038(14) 0.021(12)
C7B4 0.14(2) 0.27(4) 0.20(3) -0.09(2) -0.10(2) 0.01(2)
C8B2 0.134(17) 0.20(2) 0.18(2) -0.065(19) 0.036(16) -0.095(18)
O1W 0.084(6) 0.093(6) 0.094(6) -0.024(5) -0.019(5) -0.006(5)
O2W 0.071(5) 0.091(6) 0.124(7) 0.018(5) -0.026(5) -0.004(5)
O3W 0.100(7) 0.094(7) 0.117(7) 0.005(6) 0.010(6) 0.015(6)
O4W 0.100(9) 0.081(8) 0.128(11) -0.020(7) 0.017(7) 0.005(6)

loop_
_atom_type_symbol
_atom_type_description
_atom_type_scat_dispersion_real
_atom_type_scat_dispersion_imag
_atom_type_scat_source
C C 0.0033 0.0016 'International Tables Vol C Tables 4.2.6.8 and 6.1.1.4'
H H 0.0000 0.0000 'International Tables Vol C Tables 4.2.6.8 and 6.1.1.4'
O O 0.0106 0.0060 'International Tables Vol C Tables 4.2.6.8 and 6.1.1.4'

loop_
_geom_angle_atom_site_label_1
_geom_angle_atom_site_label_2
_geom_angle_atom_site_label_3
_geom_angle
_geom_angle_site_symmetry_1
_geom_angle_site_symmetry_3
_geom_angle_publ_flag
C1A2 O5A2 C5A2 113.4(6) . . ?
C2A2 O2A2 C7A2 116.5(7) . . ?
C3A2 O3A2 H3A2 109.5 . . ?
C1A7 O4A6 C4A6 119.3(7) . . ?
C1A1 O4A7 C4A7 117.6(7) . . ?
C1B7 O5B7 C5B7 113.0(7) . . ?
C1A3 O4A2 C4A2 118.0(7) . . ?
C1A2 O4A1 C4A1 119.9(6) . . ?
C1B6 O4B5 C4B5 117.3(8) . . ?
C1A6 O4A5 C4A5 118.7(7) . . ?
C1B7 O4B6 C4B6 120.8(7) . . ?
C1A4 O4A3 C4A3 120.0(9) . . ?
C6A1 O6A1 C8A1 110.2(9) . . ?
C8A2 O6A2 C6A2 112.5(8) . . ?
C1B1 O4B7 C4B7 117.4(8) . . ?
C3A1 O3A1 H3A1 109.5 . . ?
C1B2 O4B1 C4B1 120.7(8) . . ?
C1A1 O5A1 C5A1 113.2(8) . . ?
C3A5 O3A5 H3A5 109.5 . . ?
C1A5 O4A4 C4A4 119.0(9) . . ?
C1A7 O5A7 C5A7 113.2(7) . . ?
C2A1 O2A1 C7A1 119.1(10) . . ?
C7A5 O2A5 C2A5 116.2(8) . . ?
C1A3 O5A3 C5A3 112.9(8) . . ?
C1A6 O5A6 C5A6 112.4(7) . . ?
C1B2 O5B2 C5B2 112.6(8) . . ?
C1A4 O5A4 C5A4 114.6(8) . . ?
O4A2 C4A2 C3A2 106.4(7) . . ?
O4A2 C4A2 C5A2 112.3(7) . . ?
C3A2 C4A2 C5A2 110.3(7) . . ?
O4A2 C4A2 H4A2 109.3 . . ?
C3A2 C4A2 H4A2 109.3 . . ?
C5A2 C4A2 H4A2 109.3 . . ?
O3A2 C3A2 C4A2 109.3(7) . . ?
O3A2 C3A2 C2A2 110.6(7) . . ?
C4A2 C3A2 C2A2 107.7(7) . . ?
O3A2 C3A2 H3A3 109.7 . . ?
C4A2 C3A2 H3A3 109.7 . . ?
C2A2 C3A2 H3A3 109.7 . . ?
C1B5 O4B4 C4B4 118.1(10) . . ?
C1B3 O5B3 C5B3 114.4(9) . . ?
O2A2 C2A2 C1A2 109.0(7) . . ?
O2A2 C2A2 C3A2 110.9(7) . . ?
C1A2 C2A2 C3A2 110.2(7) . . ?
O2A2 C2A2 H2A2 108.9 . . ?
C1A2 C2A2 H2A2 108.9 . . ?
C3A2 C2A2 H2A2 108.9 . . ?
C1B4 O4B3 C4B3 117.5(9) . . ?
C1B6 O5B6 C5B6 113.1(8) . . ?
C5A5 O5A5 C1A5 115.1(9) . . ?
C7A7 O2A7 C2A7 118.0(12) . . ?
C6B7 O6B7 C8B7 110.9(11) . . ?
C1B3 O4B2 C4B2 117.8(9) . . ?
C3B1 O3B1 H3B1 109.5 . . ?
C1B1 O5B1 C5B1 115.1(8) . . ?
C2B1 O2B1 C7B1 117.5(9) . . ?
C6A7 O6A7 C8A7 114.6(12) . . ?
C3A6 O3A6 H3A6 109.5 . . ?
O4A7 C4A7 C5A7 109.8(9) . . ?
O4A7 C4A7 C3A7 106.0(9) . . ?
C5A7 C4A7 C3A7 113.2(8) . . ?
O4A7 C4A7 H4A7 109.3 . . ?
C5A7 C4A7 H4A7 109.3 . . ?
C3A7 C4A7 H4A7 109.3 . . ?
C3B2 O3B2 C8B2 120.4(16) . . ?
C3A3 O3A3 H3A4 109.5 . . ?
O6A1 C6A1 C5A1 111.5(9) . . ?
O6A1 C6A1 H6A1 109.3 . . ?
C5A1 C6A1 H6A1 109.3 . . ?
O6A1 C6A1 H6A2 109.3 . . ?
C5A1 C6A1 H6A2 109.3 . . ?
H6A1 C6A1 H6A2 108.0 . . ?
O5A2 C5A2 C6A2 107.2(8) . . ?
O5A2 C5A2 C4A2 108.6(7) . . ?
C6A2 C5A2 C4A2 114.2(8) . . ?
O5A2 C5A2 H5A2 108.9 . . ?
C6A2 C5A2 H5A2 108.9 . . ?
C4A2 C5A2 H5A2 108.9 . . ?
O4A5 C1A6 O5A6 110.1(8) . . ?
O4A5 C1A6 C2A6 110.4(8) . . ?
O5A6 C1A6 C2A6 111.9(9) . . ?
O4A5 C1A6 H1A6 108.1 . . ?
O5A6 C1A6 H1A6 108.1 . . ?
C2A6 C1A6 H1A6 108.1 . . ?
O5A2 C1A2 O4A1 111.3(7) . . ?
O5A2 C1A2 C2A2 111.6(7) . . ?
O4A1 C1A2 C2A2 108.5(7) . . ?
O5A2 C1A2 H1A2 108.4 . . ?
O4A1 C1A2 H1A2 108.4 . . ?
C2A2 C1A2 H1A2 108.4 . . ?
C9B2 O6B2 C6B2 111.6(10) . . ?
C7B7 O2B7 C2B7 112.3(12) . . ?
O4A5 C4A5 C5A5 112.7(8) . . ?
O4A5 C4A5 C3A5 106.2(9) . . ?
C5A5 C4A5 C3A5 110.0(9) . . ?
O4A5 C4A5 H4A5 109.3 . . ?
C5A5 C4A5 H4A5 109.3 . . ?
C3A5 C4A5 H4A5 109.3 . . ?
C7A3 O2A3 C2A3 116.6(14) . . ?
C2A4 O2A4 C7A4 113.2(11) . . ?
O5A1 C5A1 C4A1 108.6(9) . . ?
O5A1 C5A1 C6A1 108.3(8) . . ?
C4A1 C5A1 C6A1 113.9(8) . . ?
O5A1 C5A1 H5A1 108.6 . . ?
C4A1 C5A1 H5A1 108.6 . . ?
C6A1 C5A1 H5A1 108.6 . . ?
O2A2 C7A2 H7A1 109.5 . . ?
O2A2 C7A2 H7A2 109.5 . . ?
H7A1 C7A2 H7A2 109.5 . . ?
O2A2 C7A2 H7A3 109.5 . . ?
H7A1 C7A2 H7A3 109.5 . . ?
H7A2 C7A2 H7A3 109.5 . . ?
O4A7 C1A1 O5A1 109.2(9) . . ?
O4A7 C1A1 C2A1 108.6(9) . . ?
O5A1 C1A1 C2A1 112.3(8) . . ?
O4A7 C1A1 H1A1 108.9 . . ?
O5A1 C1A1 H1A1 108.9 . . ?
C2A1 C1A1 H1A1 108.9 . . ?
C3B5 O3B5 H3B5 109.5 . . ?
O2A6 C2A6 C1A6 106.5(10) . . ?
O2A6 C2A6 C3A6 111.6(9) . . ?
C1A6 C2A6 C3A6 110.5(8) . . ?
O2A6 C2A6 H2A6 109.4 . . ?
C1A6 C2A6 H2A6 109.4 . . ?
C3A6 C2A6 H2A6 109.4 . . ?
C2A6 O2A6 C7A6 114.1(9) . . ?
C3A4 O3A4 H1 109.5 . . ?
O3A6 C3A6 C2A6 109.4(8) . . ?
O3A6 C3A6 C4A6 108.6(10) . . ?
C2A6 C3A6 C4A6 109.3(8) . . ?
O3A6 C3A6 H3A7 109.8 . . ?
C2A6 C3A6 H3A7 109.8 . . ?
C4A6 C3A6 H3A7 109.8 . . ?
O5A7 C5A7 C6A7 106.3(8) . . ?
O5A7 C5A7 C4A7 108.6(9) . . ?
C6A7 C5A7 C4A7 114.7(9) . . ?
O5A7 C5A7 H5A7 109.0 . . ?
C6A7 C5A7 H5A7 109.0 . . ?
C4A7 C5A7 H5A7 109.0 . . ?
O6A2 C6A2 C5A2 110.5(7) . . ?
O6A2 C6A2 H6A3 109.6 . . ?
C5A2 C6A2 H6A3 109.6 . . ?
O6A2 C6A2 H6A4 109.6 . . ?
C5A2 C6A2 H6A4 109.6 . . ?
H6A3 C6A2 H6A4 108.1 . . ?
C3B4 O3B4 H3B4 109.5 . . ?
C3B6 O3B6 H3B6 109.5 . . ?
O4A2 C1A3 O5A3 113.0(7) . . ?
O4A2 C1A3 C2A3 110.4(8) . . ?
O5A3 C1A3 C2A3 109.6(8) . . ?
O4A2 C1A3 H1A3 107.9 . . ?
O5A3 C1A3 H1A3 107.9 . . ?
C2A3 C1A3 H1A3 107.9 . . ?
C7B2 O2B2 C2B2 114.9(11) . . ?
O3B2 C3B2 C4B2 110.4(10) . . ?
O3B2 C3B2 C2B2 107.9(9) . . ?
C4B2 C3B2 C2B2 109.8(9) . . ?
O3B2 C3B2 H3B3 109.6 . . ?
C4B2 C3B2 H3B3 109.6 . . ?
C2B2 C3B2 H3B3 109.6 . . ?
O4A1 C4A1 C5A1 108.7(8) . . ?
O4A1 C4A1 C3A1 106.9(7) . . ?
C5A1 C4A1 C3A1 112.1(8) . . ?
O4A1 C4A1 H4A1 109.7 . . ?
C5A1 C4A1 H4A1 109.7 . . ?
C3A1 C4A1 H4A1 109.7 . . ?
O4B6 C4B6 C5B6 110.5(8) . . ?
O4B6 C4B6 C3B6 106.8(8) . . ?
C5B6 C4B6 C3B6 112.7(9) . . ?
O4B6 C4B6 H4B6 108.9 . . ?
C5B6 C4B6 H4B6 108.9 . . ?
C3B6 C4B6 H4B6 108.9 . . ?
O4A4 C1A5 O5A5 110.5(8) . . ?
O4A4 C1A5 C2A5 109.5(9) . . ?
O5A5 C1A5 C2A5 109.4(10) . . ?
O4A4 C1A5 H1A5 109.2 . . ?
O5A5 C1A5 H1A5 109.2 . . ?
C2A5 C1A5 H1A5 109.2 . . ?
O3A5 C3A5 C2A5 107.8(8) . . ?
O3A5 C3A5 C4A5 110.1(9) . . ?
C2A5 C3A5 C4A5 110.5(9) . . ?
O3A5 C3A5 H3A8 109.5 . . ?
C2A5 C3A5 H3A8 109.5 . . ?
C4A5 C3A5 H3A8 109.5 . . ?
C6A3 O6A3 C8A3 109.4(12) . . ?
O3A1 C3A1 C4A1 111.8(7) . . ?
O3A1 C3A1 C2A1 107.4(9) . . ?
C4A1 C3A1 C2A1 111.0(9) . . ?
O3A1 C3A1 H3A9 108.9 . . ?
C4A1 C3A1 H3A9 108.9 . . ?
C2A1 C3A1 H3A9 108.9 . . ?
O3B7 C3B7 C4B7 110.4(9) . . ?
O3B7 C3B7 C2B7 109.6(9) . . ?
C4B7 C3B7 C2B7 110.2(9) . . ?
O3B7 C3B7 H3B7 108.9 . . ?
C4B7 C3B7 H3B7 108.9 . . ?
C2B7 C3B7 H3B7 108.9 . . ?
C7B6 O2B6 C2B6 118.0(12) . . ?
O2B7 C2B7 C1B7 111.0(8) . . ?
O2B7 C2B7 C3B7 107.8(9) . . ?
C1B7 C2B7 C3B7 110.2(9) . . ?
O2B7 C2B7 H2B7 109.3 . . ?
C1B7 C2B7 H2B7 109.3 . . ?
C3B7 C2B7 H2B7 109.3 . . ?
C8A5 O6A5 C6A5 112.0(13) . . ?
O5A3 C5A3 C6A3 106.9(9) . . ?
O5A3 C5A3 C4A3 107.4(8) . . ?
C6A3 C5A3 C4A3 112.0(9) . . ?
O5A3 C5A3 H5A3 110.1 . . ?
C6A3 C5A3 H5A3 110.1 . . ?
C4A3 C5A3 H5A3 110.1 . . ?
O2A1 C2A1 C1A1 108.1(8) . . ?
O2A1 C2A1 C3A1 111.7(9) . . ?
C1A1 C2A1 C3A1 110.0(10) . . ?
O2A1 C2A1 H2A1 109.0 . . ?
C1A1 C2A1 H2A1 109.0 . . ?
C3A1 C2A1 H2A1 109.0 . . ?
O4B5 C1B6 O5B6 113.4(9) . . ?
O4B5 C1B6 C2B6 109.9(10) . . ?
O5B6 C1B6 C2B6 108.2(10) . . ?
O4B5 C1B6 H1B6 108.4 . . ?
O5B6 C1B6 H1B6 108.4 . . ?
C2B6 C1B6 H1B6 108.4 . . ?
O6A7 C6A7 C5A7 111.3(11) . . ?
O6A7 C6A7 H6A5 109.4 . . ?
C5A7 C6A7 H6A5 109.4 . . ?
O6A7 C6A7 H6A6 109.4 . . ?
C5A7 C6A7 H6A6 109.4 . . ?
H6A5 C6A7 H6A6 108.0 . . ?
O5B1 C5B1 C6B1 109.3(10) . . ?
O5B1 C5B1 C4B1 106.1(10) . . ?
C6B1 C5B1 C4B1 115.4(11) . . ?
O5B1 C5B1 H5B1 108.6 . . ?
C6B1 C5B1 H5B1 108.6 . . ?
C4B1 C5B1 H5B1 108.6 . . ?
O2A5 C2A5 C3A5 112.8(9) . . ?
O2A5 C2A5 C1A5 106.0(9) . . ?
C3A5 C2A5 C1A5 109.5(9) . . ?
O2A5 C2A5 H2A5 109.5 . . ?
C3A5 C2A5 H2A5 109.5 . . ?
C1A5 C2A5 H2A5 109.5 . . ?
C3B7 O3B7 H3B2 109.5 . . ?
O4B7 C4B7 C3B7 106.8(8) . . ?
O4B7 C4B7 C5B7 109.9(9) . . ?
C3B7 C4B7 C5B7 113.7(8) . . ?
O4B7 C4B7 H4B7 108.8 . . ?
C3B7 C4B7 H4B7 108.8 . . ?
C5B7 C4B7 H4B7 108.8 . . ?
O3A3 C3A3 C2A3 108.6(8) . . ?
O3A3 C3A3 C4A3 110.1(9) . . ?
C2A3 C3A3 C4A3 110.5(9) . . ?
O3A3 C3A3 H3AX 109.2 . . ?
C2A3 C3A3 H3AX 109.2 . . ?
C4A3 C3A3 H3AX 109.2 . . ?
O3B5 C3B5 C2B5 110.2(10) . . ?
O3B5 C3B5 C4B5 111.3(10) . . ?
C2B5 C3B5 C4B5 108.8(11) . . ?
O3B5 C3B5 H3B8 108.8 . . ?
C2B5 C3B5 H3B8 108.8 . . ?
C4B5 C3B5 H3B8 108.8 . . ?
O4B1 C1B2 O5B2 112.0(9) . . ?
O4B1 C1B2 C2B2 109.0(9) . . ?
O5B2 C1B2 C2B2 111.1(10) . . ?
O4B1 C1B2 H1B2 108.2 . . ?
O5B2 C1B2 H1B2 108.2 . . ?
C2B2 C1B2 H1B2 108.2 . . ?
C3A7 O3A7 H3AY 109.5 . . ?
O5A5 C5A5 C4A5 111.8(9) . . ?
O5A5 C5A5 C6A5 104.8(10) . . ?
C4A5 C5A5 C6A5 111.3(10) . . ?
O5A5 C5A5 H5A5 109.6 . . ?
C4A5 C5A5 H5A5 109.6 . . ?
C6A5 C5A5 H5A5 109.6 . . ?
O3B1 C3B1 C4B1 109.6(9) . . ?
O3B1 C3B1 C2B1 109.9(9) . . ?
C4B1 C3B1 C2B1 112.4(10) . . ?
O3B1 C3B1 H3B9 108.2 . . ?
C4B1 C3B1 H3B9 108.2 . . ?
C2B1 C3B1 H3B9 108.2 . . ?
O3A7 C3A7 C2A7 108.2(9) . . ?
O3A7 C3A7 C4A7 111.5(9) . . ?
C2A7 C3A7 C4A7 109.8(10) . . ?
O3A7 C3A7 H2 109.1 . . ?
C2A7 C3A7 H2 109.1 . . ?
C4A7 C3A7 H2 109.1 . . ?
O4B5 C4B5 C3B5 105.1(10) . . ?
O4B5 C4B5 C5B5 110.4(9) . . ?
C3B5 C4B5 C5B5 110.6(11) . . ?
O4B5 C4B5 H4B5 110.2 . . ?
C3B5 C4B5 H4B5 110.2 . . ?
C5B5 C4B5 H4B5 110.2 . . ?
O2A3 C2A3 C3A3 111.0(10) . . ?
O2A3 C2A3 C1A3 104.0(8) . . ?
C3A3 C2A3 C1A3 109.4(8) . . ?
O2A3 C2A3 H2A3 110.7 . . ?
C3A3 C2A3 H2A3 110.7 . . ?
C1A3 C2A3 H2A3 110.7 . . ?
C2B3 O2B3 C7B3 118.4(16) . . ?
O2A6 C7A6 H7A4 109.5 . . ?
O2A6 C7A6 H7A5 109.5 . . ?
H7A4 C7A6 H7A5 109.5 . . ?
O2A6 C7A6 H7A6 109.5 . . ?
H7A4 C7A6 H7A6 109.5 . . ?
H7A5 C7A6 H7A6 109.5 . . ?
O4B1 C4B1 C3B1 108.1(9) . . ?
O4B1 C4B1 C5B1 108.6(11) . . ?
C3B1 C4B1 C5B1 112.4(9) . . ?
O4B1 C4B1 H4B1 109.2 . . ?
C3B1 C4B1 H4B1 109.2 . . ?
C5B1 C4B1 H4B1 109.2 . . ?
O5B3 C5B3 C6B3 108.0(10) . . ?
O5B3 C5B3 C4B3 106.0(11) . . ?
C6B3 C5B3 C4B3 113.1(10) . . ?
O5B3 C5B3 H5B3 109.9 . . ?
C6B3 C5B3 H5B3 109.9 . . ?
C4B3 C5B3 H5B3 109.9 . . ?
O5B7 C5B7 C6B7 106.7(8) . . ?
O5B7 C5B7 C4B7 108.0(9) . . ?
C6B7 C5B7 C4B7 115.6(9) . . ?
O5B7 C5B7 H5B7 108.8 . . ?
C6B7 C5B7 H5B7 108.8 . . ?
C4B7 C5B7 H5B7 108.8 . . ?
O5A4 C1A4 O4A3 112.9(10) . . ?
O5A4 C1A4 C2A4 109.9(10) . . ?
O4A3 C1A4 C2A4 109.4(9) . . ?
O5A4 C1A4 H1A4 108.2 . . ?
O4A3 C1A4 H1A4 108.2 . . ?
C2A4 C1A4 H1A4 108.2 . . ?
O2B2 C2B2 C1B2 107.9(10) . . ?
O2B2 C2B2 C3B2 111.7(9) . . ?
C1B2 C2B2 C3B2 109.3(9) . . ?
O2B2 C2B2 H2B2 109.3 . . ?
C1B2 C2B2 H2B2 109.3 . . ?
C3B2 C2B2 H2B2 109.3 . . ?
O4A6 C4A6 C5A6 109.9(8) . . ?
O4A6 C4A6 C3A6 106.5(8) . . ?
C5A6 C4A6 C3A6 110.8(10) . . ?
O4A6 C4A6 H4A6 109.9 . . ?
C5A6 C4A6 H4A6 109.9 . . ?
C3A6 C4A6 H4A6 109.9 . . ?
O5B7 C1B7 O4B6 108.5(8) . . ?
O5B7 C1B7 C2B7 111.8(8) . . ?
O4B6 C1B7 C2B7 110.0(8) . . ?
O5B7 C1B7 H1B7 108.9 . . ?
O4B6 C1B7 H1B7 108.9 . . ?
C2B7 C1B7 H1B7 108.9 . . ?
O5A7 C1A7 O4A6 109.8(10) . . ?
O5A7 C1A7 C2A7 110.1(9) . . ?
O4A6 C1A7 C2A7 108.3(8) . . ?
O5A7 C1A7 H1A7 109.5 . . ?
O4A6 C1A7 H1A7 109.5 . . ?
C2A7 C1A7 H1A7 109.5 . . ?
C6B3 O6B3 C8B3 115.2(16) . . ?
O6B2 C6B2 C5B2 110.6(10) . . ?
O6B2 C6B2 H6B1 109.5 . . ?
C5B2 C6B2 H6B1 109.5 . . ?
O6B2 C6B2 H6B2 109.5 . . ?
C5B2 C6B2 H6B2 109.5 . . ?
H6B1 C6B2 H6B2 108.1 . . ?
C2B4 O2B4 C7B4 113.0(16) . . ?
O6B7 C6B7 C5B7 111.1(11) . . ?
O6B7 C6B7 H6B3 109.4 . . ?
C5B7 C6B7 H6B3 109.4 . . ?
O6B7 C6B7 H6B4 109.4 . . ?
C5B7 C6B7 H6B4 109.4 . . ?
H6B3 C6B7 H6B4 108.0 . . ?
C8B1 O6B1 C6B1 113.3(14) . . ?
O2B1 C2B1 C1B1 108.3(10) . . ?
O2B1 C2B1 C3B1 112.8(10) . . ?
C1B1 C2B1 C3B1 109.9(11) . . ?
O2B1 C2B1 H2B1 108.6 . . ?
C1B1 C2B1 H2B1 108.6 . . ?
C3B1 C2B1 H2B1 108.6 . . ?
O4A3 C4A3 C3A3 105.8(9) . . ?
O4A3 C4A3 C5A3 112.1(8) . . ?
C3A3 C4A3 C5A3 111.9(9) . . ?
O4A3 C4A3 H4A3 109.0 . . ?
C3A3 C4A3 H4A3 109.0 . . ?
C5A3 C4A3 H4A3 109.0 . . ?
C5B5 O5B5 C1B5 113.7(10) . . ?
C1B4 O5B4 C5B4 117.1(9) . . ?
O2A4 C2A4 C3A4 111.0(9) . . ?
O2A4 C2A4 C1A4 108.7(10) . . ?
C3A4 C2A4 C1A4 107.9(10) . . ?
O2A4 C2A4 H2A4 109.8 . . ?
C3A4 C2A4 H2A4 109.8 . . ?
C1A4 C2A4 H2A4 109.8 . . ?
O6A3 C6A3 C5A3 109.5(9) . . ?
O6A3 C6A3 H6A7 109.8 . . ?
C5A3 C6A3 H6A7 109.8 . . ?
O6A3 C6A3 H6A8 109.8 . . ?
C5A3 C6A3 H6A8 109.8 . . ?
H6A7 C6A3 H6A8 108.2 . . ?
C3B3 O3B3 H3BX 109.5 . . ?
O5B3 C1B3 O4B2 111.9(11) . . ?
O5B3 C1B3 C2B3 109.6(10) . . ?
O4B2 C1B3 C2B3 109.3(10) . . ?
O5B3 C1B3 H1B3 108.6 . . ?
O4B2 C1B3 H1B3 108.6 . . ?
C2B3 C1B3 H1B3 108.6 . . ?
O2B6 C2B6 C3B6 112.8(11) . . ?
O2B6 C2B6 C1B6 105.5(10) . . ?
C3B6 C2B6 C1B6 110.1(9) . . ?
O2B6 C2B6 H2B6 109.5 . . ?
C3B6 C2B6 H2B6 109.5 . . ?
C1B6 C2B6 H2B6 109.5 . . ?
O5A6 C5A6 C4A6 108.7(8) . . ?
O5A6 C5A6 C6A6 106.9(10) . . ?
C4A6 C5A6 C6A6 117.0(12) . . ?
O5A6 C5A6 H5A6 108.0 . . ?
C4A6 C5A6 H5A6 108.0 . . ?
C6A6 C5A6 H5A6 108.0 . . ?
O3A4 C3A4 C4A4 109.1(9) . . ?
O3A4 C3A4 C2A4 107.8(10) . . ?
C4A4 C3A4 C2A4 112.8(10) . . ?
O3A4 C3A4 H3AZ 109.0 . . ?
C4A4 C3A4 H3AZ 109.0 . . ?
C2A4 C3A4 H3AZ 109.0 . . ?
O5B6 C5B6 C4B6 109.8(9) . . ?
O5B6 C5B6 C6B6 103.5(9) . . ?
C4B6 C5B6 C6B6 110.4(11) . . ?
O5B6 C5B6 H5B6 111.0 . . ?
C4B6 C5B6 H5B6 111.0 . . ?
C6B6 C5B6 H5B6 111.0 . . ?
O4B3 C4B3 C5B3 111.5(11) . . ?
O4B3 C4B3 C3B3 105.4(10) . . ?
C5B3 C4B3 C3B3 110.7(11) . . ?
O4B3 C4B3 H4B3 109.7 . . ?
C5B3 C4B3 H4B3 109.7 . . ?
C3B3 C4B3 H4B3 109.7 . . ?
O4A4 C4A4 C3A4 109.4(9) . . ?
O4A4 C4A4 C5A4 111.0(9) . . ?
C3A4 C4A4 C5A4 112.6(9) . . ?
O4A4 C4A4 H4A4 107.9 . . ?
C3A4 C4A4 H4A4 107.9 . . ?
C5A4 C4A4 H4A4 107.9 . . ?
O4B7 C1B1 O5B1 109.3(9) . . ?
O4B7 C1B1 C2B1 108.3(9) . . ?
O5B1 C1B1 C2B1 111.8(10) . . ?
O4B7 C1B1 H1B1 109.1 . . ?
O5B1 C1B1 H1B1 109.1 . . ?
C2B1 C1B1 H1B1 109.1 . . ?
C7B5 O2B5 C2B5 119.8(14) . . ?
O3B3 C3B3 C2B3 109.8(13) . . ?
O3B3 C3B3 C4B3 110.2(12) . . ?
C2B3 C3B3 C4B3 111.2(10) . . ?
O3B3 C3B3 H3 108.5 . . ?
C2B3 C3B3 H3 108.5 . . ?
C4B3 C3B3 H3 108.5 . . ?
O6B1 C6B1 C5B1 116.2(12) . . ?
O6B1 C6B1 H6B5 108.2 . . ?
C5B1 C6B1 H6B5 108.2 . . ?
O6B1 C6B1 H6B6 108.2 . . ?
C5B1 C6B1 H6B6 108.2 . . ?
H6B5 C6B1 H6B6 107.4 . . ?
O2A1 C7A1 H7A7 109.5 . . ?
O2A1 C7A1 H7A8 109.5 . . ?
H7A7 C7A1 H7A8 109.5 . . ?
O2A1 C7A1 H7A9 109.5 . . ?
H7A7 C7A1 H7A9 109.5 . . ?
H7A8 C7A1 H7A9 109.5 . . ?
O3B6 C3B6 C2B6 109.8(9) . . ?
O3B6 C3B6 C4B6 110.2(10) . . ?
C2B6 C3B6 C4B6 110.7(9) . . ?
O3B6 C3B6 H3BY 108.7 . . ?
C2B6 C3B6 H3BY 108.7 . . ?
C4B6 C3B6 H3BY 108.7 . . ?
O5A4 C5A4 C6A4 106.6(10) . . ?
O5A4 C5A4 C4A4 109.5(10) . . ?
C6A4 C5A4 C4A4 115.6(10) . . ?
O5A4 C5A4 H5A4 108.3 . . ?
C6A4 C5A4 H5A4 108.3 . . ?
C4A4 C5A4 H5A4 108.3 . . ?
O2B1 C7B1 H7B1 109.5 . . ?
O2B1 C7B1 H7B2 109.5 . . ?
H7B1 C7B1 H7B2 109.5 . . ?
O2B1 C7B1 H7B3 109.5 . . ?
H7B1 C7B1 H7B3 109.5 . . ?
H7B2 C7B1 H7B3 109.5 . . ?
O4B4 C1B5 O5B5 111.5(11) . . ?
O4B4 C1B5 C2B5 111.0(12) . . ?
O5B5 C1B5 C2B5 110.1(12) . . ?
O4B4 C1B5 H1B5 108.0 . . ?
O5B5 C1B5 H1B5 108.0 . . ?
C2B5 C1B5 H1B5 108.0 . . ?
C8A4 O6A4 C6A4 116.9(15) . . ?
O4B3 C1B4 O5B4 108.0(10) . . ?
O4B3 C1B4 C2B4 108.8(10) . . ?
O5B4 C1B4 C2B4 110.8(12) . . ?
O4B3 C1B4 H1B4 109.7 . . ?
O5B4 C1B4 H1B4 109.7 . . ?
C2B4 C1B4 H1B4 109.7 . . ?
O6A5 C6A5 C5A5 112.8(11) . . ?
O6A5 C6A5 H6A9 109.0 . . ?
C5A5 C6A5 H6A9 109.0 . . ?
O6A5 C6A5 H6AX 109.0 . . ?
C5A5 C6A5 H6AX 109.0 . . ?
H6A9 C6A5 H6AX 107.8 . . ?
O4B2 C4B2 C3B2 106.6(9) . . ?
O4B2 C4B2 C5B2 110.8(10) . . ?
C3B2 C4B2 C5B2 111.5(11) . . ?
O4B2 C4B2 H4B2 109.3 . . ?
C3B2 C4B2 H4B2 109.3 . . ?
C5B2 C4B2 H4B2 109.3 . . ?
O5B4 C5B4 C6B4 109.8(11) . . ?
O5B4 C5B4 C4B4 109.3(10) . . ?
C6B4 C5B4 C4B4 115.8(14) . . ?
O5B4 C5B4 H5B4 107.2 . . ?
C6B4 C5B4 H5B4 107.2 . . ?
C4B4 C5B4 H5B4 107.2 . . ?
O5B5 C5B5 C6B5 107.7(11) . . ?
O5B5 C5B5 C4B5 108.6(11) . . ?
C6B5 C5B5 C4B5 110.0(12) . . ?
O5B5 C5B5 H5B5 110.1 . . ?
C6B5 C5B5 H5B5 110.1 . . ?
C4B5 C5B5 H5B5 110.1 . . ?
C5A4 C6A4 O6A4 111.1(11) . . ?
C5A4 C6A4 O7A4 103.4(12) . . ?
O6A4 C6A4 O7A4 119.3(12) . . ?
O5B2 C5B2 C6B2 106.3(9) . . ?
O5B2 C5B2 C4B2 108.3(10) . . ?
C6B2 C5B2 C4B2 116.2(13) . . ?
O5B2 C5B2 H5B2 108.6 . . ?
C6B2 C5B2 H5B2 108.6 . . ?
C4B2 C5B2 H5B2 108.6 . . ?
O3B4 C3B4 C2B4 109.0(9) . . ?
O3B4 C3B4 C4B4 109.7(10) . . ?
C2B4 C3B4 C4B4 109.5(10) . . ?
O3B4 C3B4 H3BZ 109.6 . . ?
C2B4 C3B4 H3BZ 109.6 . . ?
C4B4 C3B4 H3BZ 109.6 . . ?
O2B5 C2B5 C1B5 106.4(12) . . ?
O2B5 C2B5 C3B5 112.0(12) . . ?
C1B5 C2B5 C3B5 112.3(10) . . ?
O2B5 C2B5 H2B5 108.7 . . ?
C1B5 C2B5 H2B5 108.7 . . ?
C3B5 C2B5 H2B5 108.7 . . ?
O2A7 C2A7 C3A7 109.9(10) . . ?
O2A7 C2A7 C1A7 108.9(9) . . ?
C3A7 C2A7 C1A7 111.8(9) . . ?
O2A7 C2A7 H2A7 108.7 . . ?
C3A7 C2A7 H2A7 108.7 . . ?
C1A7 C2A7 H2A7 108.7 . . ?
O6B6 C6B6 C5B6 103.0(13) . . ?
O6B6 C6B6 H6B7 111.2 . . ?
C5B6 C6B6 H6B7 111.2 . . ?
O6B6 C6B6 H6B8 111.2 . . ?
C5B6 C6B6 H6B8 111.2 . . ?
H6B7 C6B6 H6B8 109.1 . . ?
O2B3 C2B3 C1B3 113.8(12) . . ?
O2B3 C2B3 C3B3 106.6(10) . . ?
C1B3 C2B3 C3B3 112.6(12) . . ?
O2B3 C2B3 H2B3 107.9 . . ?
C1B3 C2B3 H2B3 107.9 . . ?
C3B3 C2B3 H2B3 107.9 . . ?
O2B6 C7B6 H7B4 109.5 . . ?
O2B6 C7B6 H7B5 109.5 . . ?
H7B4 C7B6 H7B5 109.5 . . ?
O2B6 C7B6 H7B6 109.5 . . ?
H7B4 C7B6 H7B6 109.5 . . ?
H7B5 C7B6 H7B6 109.5 . . ?
O6B3 C6B3 C5B3 111.2(11) . . ?
O6B3 C6B3 H6B9 109.4 . . ?
C5B3 C6B3 H6B9 109.4 . . ?
O6B3 C6B3 H6BX 109.4 . . ?
C5B3 C6B3 H6BX 109.4 . . ?
H6B9 C6B3 H6BX 108.0 . . ?
O2A5 C7A5 H7AX 109.5 . . ?
O2A5 C7A5 H7AY 109.5 . . ?
H7AX C7A5 H7AY 109.5 . . ?
O2A5 C7A5 H7AZ 109.5 . . ?
H7AX C7A5 H7AZ 109.5 . . ?
H7AY C7A5 H7AZ 109.5 . . ?
O2B4 C2B4 C3B4 111.0(11) . . ?
O2B4 C2B4 C1B4 109.1(12) . . ?
C3B4 C2B4 C1B4 109.6(11) . . ?
O2B4 C2B4 H2B4 109.0 . . ?
C3B4 C2B4 H2B4 109.0 . . ?
C1B4 C2B4 H2B4 109.0 . . ?
O6A6 C6A6 C5A6 109.3(14) . . ?
O6A6 C6A6 H6AY 109.8 . . ?
C5A6 C6A6 H6AY 109.8 . . ?
O6A6 C6A6 H6AZ 109.8 . . ?
C5A6 C6A6 H6AZ 109.8 . . ?
H6AY C6A6 H6AZ 108.3 . . ?
O4B4 C4B4 C5B4 110.5(10) . . ?
O4B4 C4B4 C3B4 105.6(9) . . ?
C5B4 C4B4 C3B4 113.5(12) . . ?
O4B4 C4B4 H4B4 109.0 . . ?
C5B4 C4B4 H4B4 109.0 . . ?
C3B4 C4B4 H4B4 109.0 . . ?
O2B7 C7B7 H7B7 109.5 . . ?
O2B7 C7B7 H7B8 109.5 . . ?
H7B7 C7B7 H7B8 109.5 . . ?
O2B7 C7B7 H7B9 109.5 . . ?
H7B7 C7B7 H7B9 109.5 . . ?
H7B8 C7B7 H7B9 109.5 . . ?
O2A7 C7A7 H7AA 109.5 . . ?
O2A7 C7A7 H7AB 109.5 . . ?
H7AA C7A7 H7AB 109.5 . . ?
O2A7 C7A7 H7AC 109.5 . . ?
H7AA C7A7 H7AC 109.5 . . ?
H7AB C7A7 H7AC 109.5 . . ?
C6A6 O6A6 C8A6 107(3) . . ?
O2A3 C7A3 H7AD 109.5 . . ?
O2A3 C7A3 H7AE 109.5 . . ?
H7AD C7A3 H7AE 109.5 . . ?
O2A3 C7A3 H7AF 109.5 . . ?
H7AD C7A3 H7AF 109.5 . . ?
H7AE C7A3 H7AF 109.5 . . ?
O2A4 C7A4 H7AG 109.5 . . ?
O2A4 C7A4 H7AH 109.5 . . ?
H7AG C7A4 H7AH 109.5 . . ?
O2A4 C7A4 H7AI 109.5 . . ?
H7AG C7A4 H7AI 109.5 . . ?
H7AH C7A4 H7AI 109.5 . . ?
O2B2 C7B2 H7BX 109.5 . . ?
O2B2 C7B2 H7BY 109.5 . . ?
H7BX C7B2 H7BY 109.5 . . ?
O2B2 C7B2 H7BZ 109.5 . . ?
H7BX C7B2 H7BZ 109.5 . . ?
H7BY C7B2 H7BZ 109.5 . . ?
O6B5 C6B5 C5B5 115.1(17) . . ?
O6B5 C6B5 H6BY 108.5 . . ?
C5B5 C6B5 H6BY 108.5 . . ?
O6B5 C6B5 H6BZ 108.5 . . ?
C5B5 C6B5 H6BZ 108.5 . . ?
H6BY C6B5 H6BZ 107.5 . . ?
O2B3 C7B3 H7BA 109.5 . . ?
O2B3 C7B3 H7BB 109.5 . . ?
H7BA C7B3 H7BB 109.5 . . ?
O2B3 C7B3 H7BC 109.5 . . ?
H7BA C7B3 H7BC 109.5 . . ?
H7BB C7B3 H7BC 109.5 . . ?
C6B6 O6B6 C8B6 105.8(15) . . ?
O6A1 C8A1 H8A1 109.5 . . ?
O6A1 C8A1 H8A2 109.5 . . ?
H8A1 C8A1 H8A2 109.5 . . ?
O6A1 C8A1 H8A3 109.5 . . ?
H8A1 C8A1 H8A3 109.5 . . ?
H8A2 C8A1 H8A3 109.5 . . ?
O6A2 C8A2 H8A4 109.5 . . ?
O6A2 C8A2 H8A5 109.5 . . ?
H8A4 C8A2 H8A5 109.5 . . ?
O6A2 C8A2 H8A6 109.5 . . ?
H8A4 C8A2 H8A6 109.5 . . ?
H8A5 C8A2 H8A6 109.5 . . ?
O6B7 C8B7 H8B1 109.5 . . ?
O6B7 C8B7 H8B2 109.5 . . ?
H8B1 C8B7 H8B2 109.5 . . ?
O6B7 C8B7 H8B3 109.5 . . ?
H8B1 C8B7 H8B3 109.5 . . ?
H8B2 C8B7 H8B3 109.5 . . ?
O6B2 C9B2 H9B1 109.5 . . ?
O6B2 C9B2 H9B2 109.5 . . ?
H9B1 C9B2 H9B2 109.5 . . ?
O6B2 C9B2 H9B3 109.5 . . ?
H9B1 C9B2 H9B3 109.5 . . ?
H9B2 C9B2 H9B3 109.5 . . ?
O6A7 C8A7 H8A7 109.5 . . ?
O6A7 C8A7 H8A8 109.5 . . ?
H8A7 C8A7 H8A8 109.5 . . ?
O6A7 C8A7 H8A9 109.5 . . ?
H8A7 C8A7 H8A9 109.5 . . ?
H8A8 C8A7 H8A9 109.5 . . ?
O6B1 C8B1 H8B7 109.5 . . ?
O6B1 C8B1 H8B8 109.5 . . ?
H8B7 C8B1 H8B8 109.5 . . ?
O6B1 C8B1 H8B9 109.5 . . ?
H8B7 C8B1 H8B9 109.5 . . ?
H8B8 C8B1 H8B9 109.5 . . ?
O6A5 C8A5 H8AX 109.5 . . ?
O6A5 C8A5 H8AY 109.5 . . ?
H8AX C8A5 H8AY 109.5 . . ?
O6A5 C8A5 H8AZ 109.5 . . ?
H8AX C8A5 H8AZ 109.5 . . ?
H8AY C8A5 H8AZ 109.5 . . ?
O2B5 C7B5 H7BD 109.5 . . ?
O2B5 C7B5 H7BE 109.5 . . ?
H7BD C7B5 H7BE 109.5 . . ?
O2B5 C7B5 H7BF 109.5 . . ?
H7BD C7B5 H7BF 109.5 . . ?
H7BE C7B5 H7BF 109.5 . . ?
O6B6 C8B6 H8BX 109.5 . . ?
O6B6 C8B6 H8BY 109.5 . . ?
H8BX C8B6 H8BY 109.5 . . ?
O6B6 C8B6 H8BZ 109.5 . . ?
H8BX C8B6 H8BZ 109.5 . . ?
H8BY C8B6 H8BZ 109.5 . . ?
O6A3 C8A3 H8AA 109.5 . . ?
O6A3 C8A3 H8AB 109.5 . . ?
H8AA C8A3 H8AB 109.5 . . ?
O6A3 C8A3 H8AC 109.5 . . ?
H8AA C8A3 H8AC 109.5 . . ?
H8AB C8A3 H8AC 109.5 . . ?
O2B4 C7B4 H7BG 109.5 . . ?
O2B4 C7B4 H7BH 109.5 . . ?
H7BG C7B4 H7BH 109.5 . . ?
O2B4 C7B4 H7BI 109.5 . . ?
H7BG C7B4 H7BI 109.5 . . ?
H7BH C7B4 H7BI 109.5 . . ?
O6B3 C8B3 H8BA 109.5 . . ?
O6B3 C8B3 H8BB 109.5 . . ?
H8BA C8B3 H8BB 109.5 . . ?
O6B3 C8B3 H8BC 109.5 . . ?
H8BA C8B3 H8BC 109.5 . . ?
H8BB C8B3 H8BC 109.5 . . ?
O6A4 C8A4 H8AD 109.5 . . ?
O6A4 C8A4 H8AE 109.5 . . ?
H8AD C8A4 H8AE 109.5 . . ?
O6A4 C8A4 H8AF 109.5 . . ?
H8AD C8A4 H8AF 109.5 . . ?
H8AE C8A4 H8AF 109.5 . . ?
C8B5 O6B5 C6B5 99.2(19) . . ?
C3A C2A C1A 113(2) . . ?
C3A C2A C6A 129(3) . . ?
C1A C2A C6A 106(2) . . ?
C3A C2A H2A 101.4 . . ?
C1A C2A H2A 101.4 . . ?
C6A C2A H2A 101.4 . . ?
C1A O1A H1A 109.5 . . ?
O2A C1A O1A 128(2) . . ?
O2A C1A C2A 120(3) . . ?
O1A C1A C2A 112(3) . . ?
C7A C6A C2A 131(3) . . ?
C7A C6A H8 104.5 . . ?
C2A C6A H8 104.5 . . ?
C7A C6A H9 104.5 . . ?
C2A C6A H9 104.5 . . ?
H8 C6A H9 105.7 . . ?
C5A C4A C3A 144(4) . . ?
C5A C4A H4A8 101.0 . . ?
C3A C4A H4A8 101.0 . . ?
C5A C4A H4A9 101.0 . . ?
C3A C4A H4A9 101.0 . . ?
H4A8 C4A H4A9 104.4 . . ?
C4A C3A C2A 112(3) . . ?
C4A C3A H3AA 109.2 . . ?
C2A C3A H3AA 109.2 . . ?
C4A C3A H3AB 109.3 . . ?
C2A C3A H3AB 109.2 . . ?
H3AA C3A H3AB 107.9 . . ?
C7A C8A H8AG 109.5 . . ?
C7A C8A H8AH 109.5 . . ?
H8AG C8A H8AH 109.5 . . ?
C7A C8A H8AI 109.5 . . ?
H8AG C8A H8AI 109.5 . . ?
H8AH C8A H8AI 109.5 . . ?
C6A C7A C8A 113(3) . . ?
C6A C7A H7AJ 109.1 . . ?
C8A C7A H7AJ 109.1 . . ?
C6A C7A H7AK 109.1 . . ?
C8A C7A H7AK 109.1 . . ?
H7AJ C7A H7AK 107.8 . . ?
C4A C5A H5A8 109.5 . . ?
C4A C5A H5A9 109.5 . . ?
H5A8 C5A H5A9 109.5 . . ?
C4A C5A H5AX 109.5 . . ?
H5A8 C5A H5AX 109.5 . . ?
H5A9 C5A H5AX 109.5 . . ?
O3B2 C8B2 H5 109.5 . . ?
O3B2 C8B2 H6 109.5 . . ?
H5 C8B2 H6 109.5 . . ?
O3B2 C8B2 H7 109.5 . . ?
H5 C8B2 H7 109.5 . . ?
H6 C8B2 H7 109.5 . . ?
C9A4 O7A4 C6A4 108(2) . . ?
C1B O1B H1B 109.5 . . ?
O2B C1B O1B 123(2) . . ?
O2B C1B C2B 122(3) . . ?
O1B C1B C2B 114(3) . . ?
C4B C3B C2B 128(3) . . ?
C4B C3B H4 105.2 . . ?
C2B C3B H4 105.2 . . ?
C4B C3B H3BA 105.2 . . ?
C2B C3B H3BA 105.2 . . ?
H4 C3B H3BA 106.0 . . ?
C3B C2B C1B 112(3) . . ?
C3B C2B C6B 129(3) . . ?
C1B C2B C6B 116(3) . . ?
C3B C2B H2B 96.1 . . ?
C1B C2B H2B 96.1 . . ?
C6B C2B H2B 96.1 . . ?
C4B C5B H10 109.5 . . ?
C4B C5B H5B8 109.5 . . ?
H10 C5B H5B8 109.5 . . ?
C4B C5B H5B9 109.5 . . ?
H10 C5B H5B9 109.5 . . ?
H5B8 C5B H5B9 109.5 . . ?
C6B C7B C8B 101(2) . . ?
C6B C7B H7BJ 111.5 . . ?
C8B C7B H7BJ 111.5 . . ?
C6B C7B H7BK 111.5 . . ?
C8B C7B H7BK 111.5 . . ?
H7BJ C7B H7BK 109.3 . . ?
C7B C6B C2B 138(4) . . ?
C7B C6B H6BA 102.6 . . ?
C2B C6B H6BA 102.6 . . ?
C7B C6B H6BB 102.6 . . ?
C2B C6B H6BB 102.6 . . ?
H6BA C6B H6BB 105.0 . . ?
C3B C4B C5B 114(3) . . ?
C3B C4B H4B8 108.6 . . ?
C5B C4B H4B8 108.6 . . ?
C3B C4B H4B9 108.6 . . ?
C5B C4B H4B9 108.6 . . ?
H4B8 C4B H4B9 107.6 . . ?
O7A4 C9A4 H9A1 109.5 . . ?
O7A4 C9A4 H9A2 109.5 . . ?
H9A1 C9A4 H9A2 109.5 . . ?
O7A4 C9A4 H9A3 109.5 . . ?
H9A1 C9A4 H9A3 109.5 . . ?
H9A2 C9A4 H9A3 109.5 . . ?
O7A4 C9A4 H993 120(4) . 1_566 ?
H9A2 C9A4 H993 129.2 . 1_566 ?
H9A3 C9A4 H993 65.0 . 1_566 ?
C7B C8B H8BD 109.5 . . ?
C7B C8B H8BE 109.5 . . ?
H8BD C8B H8BE 109.5 . . ?
C7B C8B H8BF 109.5 . . ?
H8BD C8B H8BF 109.5 . . ?
H8BE C8B H8BF 109.5 . . ?
O6B4 C6B4 O7B4 110.5(19) . . ?
O6B4 C6B4 C5B4 111.9(16) . . ?
O7B4 C6B4 C5B4 105.7(16) . . ?
O6A6 C8A6 H12A 109.5 . . ?
O6A6 C8A6 H12B 109.5 . . ?
H12A C8A6 H12B 109.5 . . ?
O6A6 C8A6 H12C 109.5 . . ?
H12A C8A6 H12C 109.5 . . ?
H12B C8A6 H12C 109.5 . . ?
O6B5 C8B5 H8B4 109.5 . . ?
O6B5 C8B5 H8B5 109.5 . . ?
H8B4 C8B5 H8B5 109.5 . . ?
O6B5 C8B5 H8B6 109.5 . . ?
H8B4 C8B5 H8B6 109.5 . . ?
H8B5 C8B5 H8B6 109.5 . . ?
C6B4 O6B4 C9B4 113(3) . . ?
C6B4 O7B4 C8B4 121(3) . . ?
O7B4 C8B4 H8BG 109.5 . . ?
O7B4 C8B4 H8BH 109.5 . . ?
H8BG C8B4 H8BH 109.5 . . ?
O7B4 C8B4 H8BI 109.5 . . ?
H8BG C8B4 H8BI 109.5 . . ?
H8BH C8B4 H8BI 109.5 . . ?
O6B4 C9B4 C9A4 97(3) . 1_544 ?
O6B4 C9B4 H991 109.5 . . ?
C9A4 C9B4 H991 74.0 1_544 . ?
O6B4 C9B4 H992 109.5 . . ?
C9A4 C9B4 H992 149.6 1_544 . ?
H991 C9B4 H992 109.5 . . ?
O6B4 C9B4 H993 109.5 . . ?
C9A4 C9B4 H993 45.1 1_544 . ?
H991 C9B4 H993 109.5 . . ?
H992 C9B4 H993 109.5 . . ?

loop_
_geom_bond_atom_site_label_1
_geom_bond_atom_site_label_2
_geom_bond_distance
_geom_bond_site_symmetry_2
_geom_bond_publ_flag
O5A2 C1A2 1.396(12) . ?
O5A2 C5A2 1.438(12) . ?
O2A2 C2A2 1.432(11) . ?
O2A2 C7A2 1.435(13) . ?
O3A2 C3A2 1.431(10) . ?
O3A2 H3A2 0.8400 . ?
O4A6 C1A7 1.415(14) . ?
O4A6 C4A6 1.455(12) . ?
O4A7 C1A1 1.426(11) . ?
O4A7 C4A7 1.443(11) . ?
O5B7 C1B7 1.415(13) . ?
O5B7 C5B7 1.447(11) . ?
O4A2 C1A3 1.387(12) . ?
O4A2 C4A2 1.433(11) . ?
O4A1 C1A2 1.425(10) . ?
O4A1 C4A1 1.458(12) . ?
O4B5 C1B6 1.381(15) . ?
O4B5 C4B5 1.423(15) . ?
O4A5 C1A6 1.409(13) . ?
O4A5 C4A5 1.431(14) . ?
O4B6 C1B7 1.430(13) . ?
O4B6 C4B6 1.460(11) . ?
O4A3 C1A4 1.407(14) . ?
O4A3 C4A3 1.432(14) . ?
O6A1 C6A1 1.407(12) . ?
O6A1 C8A1 1.417(16) . ?
O6A2 C8A2 1.405(14) . ?
O6A2 C6A2 1.440(13) . ?
O4B7 C1B1 1.404(12) . ?
O4B7 C4B7 1.465(12) . ?
O3A1 C3A1 1.420(14) . ?
O3A1 H3A1 0.8400 . ?
O4B1 C1B2 1.391(13) . ?
O4B1 C4B1 1.473(16) . ?
O5A1 C1A1 1.430(15) . ?
O5A1 C5A1 1.450(13) . ?
O3A5 C3A5 1.436(13) . ?
O3A5 H3A5 0.8400 . ?
O4A4 C1A5 1.404(13) . ?
O4A4 C4A4 1.429(15) . ?
O5A7 C1A7 1.409(13) . ?
O5A7 C5A7 1.481(11) . ?
O2A1 C2A1 1.435(15) . ?
O2A1 C7A1 1.490(16) . ?
O2A5 C7A5 1.395(14) . ?
O2A5 C2A5 1.427(12) . ?
O5A3 C1A3 1.413(12) . ?
O5A3 C5A3 1.417(13) . ?
O5A6 C1A6 1.429(13) . ?
O5A6 C5A6 1.470(12) . ?
O5B2 C1B2 1.405(15) . ?
O5B2 C5B2 1.440(16) . ?
O5A4 C1A4 1.391(14) . ?
O5A4 C5A4 1.435(15) . ?
C4A2 C3A2 1.528(13) . ?
C4A2 C5A2 1.536(13) . ?
C4A2 H4A2 1.0000 . ?
C3A2 C2A2 1.532(13) . ?
C3A2 H3A3 1.0000 . ?
O4B4 C1B5 1.376(17) . ?
O4B4 C4B4 1.478(16) . ?
O5B3 C1B3 1.392(15) . ?
O5B3 C5B3 1.463(17) . ?
C2A2 C1A2 1.502(12) . ?
C2A2 H2A2 1.0000 . ?
O4B3 C1B4 1.393(15) . ?
O4B3 C4B3 1.424(15) . ?
O5B6 C1B6 1.414(14) . ?
O5B6 C5B6 1.436(13) . ?
O5A5 C5A5 1.418(16) . ?
O5A5 C1A5 1.430(14) . ?
O2A7 C7A7 1.39(2) . ?
O2A7 C2A7 1.440(15) . ?
O6B7 C6B7 1.376(15) . ?
O6B7 C8B7 1.460(19) . ?
O4B2 C1B3 1.428(16) . ?
O4B2 C4B2 1.437(15) . ?
O3B1 C3B1 1.413(14) . ?
O3B1 H3B1 0.8400 . ?
O5B1 C1B1 1.441(16) . ?
O5B1 C5B1 1.460(16) . ?
O2B1 C2B1 1.394(18) . ?
O2B1 C7B1 1.490(17) . ?
O6A7 C6A7 1.384(16) . ?
O6A7 C8A7 1.43(2) . ?
O3A6 C3A6 1.448(14) . ?
O3A6 H3A6 0.8400 . ?
C4A7 C5A7 1.517(18) . ?
C4A7 C3A7 1.548(17) . ?
C4A7 H4A7 1.0000 . ?
O3B2 C3B2 1.435(14) . ?
O3B2 C8B2 1.46(2) . ?
O3A3 C3A3 1.412(13) . ?
O3A3 H3A4 0.8400 . ?
C6A1 C5A1 1.524(18) . ?
C6A1 H6A1 0.9900 . ?
C6A1 H6A2 0.9900 . ?
C5A2 C6A2 1.492(15) . ?
C5A2 H5A2 1.0000 . ?
C1A6 C2A6 1.496(17) . ?
C1A6 H1A6 1.0000 . ?
C1A2 H1A2 1.0000 . ?
O6B2 C9B2 1.404(16) . ?
O6B2 C6B2 1.419(15) . ?
O2B7 C7B7 1.405(18) . ?
O2B7 C2B7 1.447(14) . ?
C4A5 C5A5 1.515(16) . ?
C4A5 C3A5 1.539(14) . ?
C4A5 H4A5 1.0000 . ?
O2A3 C7A3 1.34(3) . ?
O2A3 C2A3 1.473(13) . ?
O2A4 C2A4 1.428(15) . ?
O2A4 C7A4 1.45(2) . ?
C5A1 C4A1 1.498(15) . ?
C5A1 H5A1 1.0000 . ?
C7A2 H7A1 0.9800 . ?
C7A2 H7A2 0.9800 . ?
C7A2 H7A3 0.9800 . ?
C1A1 C2A1 1.526(17) . ?
C1A1 H1A1 1.0000 . ?
O3B5 C3B5 1.395(15) . ?
O3B5 H3B5 0.8400 . ?
C2A6 O2A6 1.428(13) . ?
C2A6 C3A6 1.511(16) . ?
C2A6 H2A6 1.0000 . ?
O2A6 C7A6 1.479(15) . ?
O3A4 C3A4 1.480(15) . ?
O3A4 H1 0.8400 . ?
C3A6 C4A6 1.544(15) . ?
C3A6 H3A7 1.0000 . ?
C5A7 C6A7 1.493(17) . ?
C5A7 H5A7 1.0000 . ?
C6A2 H6A3 0.9900 . ?
C6A2 H6A4 0.9900 . ?
O3B4 C3B4 1.439(14) . ?
O3B4 H3B4 0.8400 . ?
O3B6 C3B6 1.423(15) . ?
O3B6 H3B6 0.8400 . ?
C1A3 C2A3 1.532(14) . ?
C1A3 H1A3 1.0000 . ?
O2B2 C7B2 1.40(2) . ?
O2B2 C2B2 1.423(15) . ?
C3B2 C4B2 1.478(18) . ?
C3B2 C2B2 1.541(16) . ?
C3B2 H3B3 1.0000 . ?
C4A1 C3A1 1.523(17) . ?
C4A1 H4A1 1.0000 . ?
C4B6 C5B6 1.499(16) . ?
C4B6 C3B6 1.510(15) . ?
C4B6 H4B6 1.0000 . ?
C1A5 C2A5 1.550(17) . ?
C1A5 H1A5 1.0000 . ?
C3A5 C2A5 1.503(18) . ?
C3A5 H3A8 1.0000 . ?
O6A3 C6A3 1.422(14) . ?
O6A3 C8A3 1.46(3) . ?
C3A1 C2A1 1.537(15) . ?
C3A1 H3A9 1.0000 . ?
C3B7 O3B7 1.436(14) . ?
C3B7 C4B7 1.491(17) . ?
C3B7 C2B7 1.528(14) . ?
C3B7 H3B7 1.0000 . ?
O2B6 C7B6 1.386(19) . ?
O2B6 C2B6 1.425(16) . ?
C2B7 C1B7 1.498(16) . ?
C2B7 H2B7 1.0000 . ?
O6A5 C8A5 1.36(2) . ?
O6A5 C6A5 1.410(17) . ?
C5A3 C6A3 1.494(16) . ?
C5A3 C4A3 1.529(15) . ?
C5A3 H5A3 1.0000 . ?
C2A1 H2A1 1.0000 . ?
C1B6 C2B6 1.538(18) . ?
C1B6 H1B6 1.0000 . ?
C6A7 H6A5 0.9900 . ?
C6A7 H6A6 0.9900 . ?
C5B1 C6B1 1.46(2) . ?
C5B1 C4B1 1.543(17) . ?
C5B1 H5B1 1.0000 . ?
C2A5 H2A5 1.0000 . ?
O3B7 H3B2 0.8400 . ?
C4B7 C5B7 1.525(16) . ?
C4B7 H4B7 1.0000 . ?
C3A3 C2A3 1.512(17) . ?
C3A3 C4A3 1.528(15) . ?
C3A3 H3AX 1.0000 . ?
C3B5 C2B5 1.51(2) . ?
C3B5 C4B5 1.538(17) . ?
C3B5 H3B8 1.0000 . ?
C1B2 C2B2 1.525(16) . ?
C1B2 H1B2 1.0000 . ?
O3A7 C3A7 1.442(16) . ?
O3A7 H3AY 0.8400 . ?
C5A5 C6A5 1.539(17) . ?
C5A5 H5A5 1.0000 . ?
C3B1 C4B1 1.50(2) . ?
C3B1 C2B1 1.566(19) . ?
C3B1 H3B9 1.0000 . ?
C3A7 C2A7 1.494(15) . ?
C3A7 H2 1.0000 . ?
C4B5 C5B5 1.54(2) . ?
C4B5 H4B5 1.0000 . ?
C2A3 H2A3 1.0000 . ?
O2B3 C2B3 1.434(16) . ?
O2B3 C7B3 1.44(2) . ?
C7A6 H7A4 0.9800 . ?
C7A6 H7A5 0.9800 . ?
C7A6 H7A6 0.9800 . ?
C4B1 H4B1 1.0000 . ?
C5B3 C6B3 1.463(18) . ?
C5B3 C4B3 1.531(18) . ?
C5B3 H5B3 1.0000 . ?
C5B7 C6B7 1.500(16) . ?
C5B7 H5B7 1.0000 . ?
C1A4 C2A4 1.521(18) . ?
C1A4 H1A4 1.0000 . ?
C2B2 H2B2 1.0000 . ?
C4A6 C5A6 1.500(18) . ?
C4A6 H4A6 1.0000 . ?
C1B7 H1B7 1.0000 . ?
C1A7 C2A7 1.544(19) . ?
C1A7 H1A7 1.0000 . ?
O6B3 C6B3 1.410(17) . ?
O6B3 C8B3 1.47(3) . ?
C6B2 C5B2 1.495(19) . ?
C6B2 H6B1 0.9900 . ?
C6B2 H6B2 0.9900 . ?
O2B4 C2B4 1.406(18) . ?
O2B4 C7B4 1.41(3) . ?
C6B7 H6B3 0.9900 . ?
C6B7 H6B4 0.9900 . ?
O6B1 C8B1 1.40(2) . ?
O6B1 C6B1 1.421(18) . ?
C2B1 C1B1 1.510(17) . ?
C2B1 H2B1 1.0000 . ?
C4A3 H4A3 1.0000 . ?
O5B5 C5B5 1.444(17) . ?
O5B5 C1B5 1.450(17) . ?
O5B4 C1B4 1.407(17) . ?
O5B4 C5B4 1.418(18) . ?
C2A4 C3A4 1.514(17) . ?
C2A4 H2A4 1.0000 . ?
C6A3 H6A7 0.9900 . ?
C6A3 H6A8 0.9900 . ?
O3B3 C3B3 1.420(17) . ?
O3B3 H3BX 0.8400 . ?
C1B3 C2B3 1.501(18) . ?
C1B3 H1B3 1.0000 . ?
C2B6 C3B6 1.502(16) . ?
C2B6 H2B6 1.0000 . ?
C5A6 C6A6 1.52(2) . ?
C5A6 H5A6 1.0000 . ?
C3A4 C4A4 1.493(15) . ?
C3A4 H3AZ 1.0000 . ?
C5B6 C6B6 1.60(2) . ?
C5B6 H5B6 1.0000 . ?
C4B3 C3B3 1.554(19) . ?
C4B3 H4B3 1.0000 . ?
C4A4 C5A4 1.508(17) . ?
C4A4 H4A4 1.0000 . ?
C1B1 H1B1 1.0000 . ?
O2B5 C7B5 1.42(3) . ?
O2B5 C2B5 1.421(16) . ?
C3B3 C2B3 1.51(2) . ?
C3B3 H3 1.0000 . ?
C6B1 H6B5 0.9900 . ?
C6B1 H6B6 0.9900 . ?
C7A1 H7A7 0.9800 . ?
C7A1 H7A8 0.9800 . ?
C7A1 H7A9 0.9800 . ?
C3B6 H3BY 1.0000 . ?
C5A4 C6A4 1.478(16) . ?
C5A4 H5A4 1.0000 . ?
C7B1 H7B1 0.9800 . ?
C7B1 H7B2 0.9800 . ?
C7B1 H7B3 0.9800 . ?
C1B5 C2B5 1.50(2) . ?
C1B5 H1B5 1.0000 . ?
O6A4 C8A4 1.39(3) . ?
O6A4 C6A4 1.53(2) . ?
C1B4 C2B4 1.522(18) . ?
C1B4 H1B4 1.0000 . ?
C6A5 H6A9 0.9900 . ?
C6A5 H6AX 0.9900 . ?
C4B2 C5B2 1.533(18) . ?
C4B2 H4B2 1.0000 . ?
C5B4 C6B4 1.45(2) . ?
C5B4 C4B4 1.520(18) . ?
C5B4 H5B4 1.0000 . ?
C5B5 C6B5 1.48(2) . ?
C5B5 H5B5 1.0000 . ?
C6A4 O7A4 1.63(3) . ?
C5B2 H5B2 1.0000 . ?
C3B4 C2B4 1.506(19) . ?
C3B4 C4B4 1.534(18) . ?
C3B4 H3BZ 1.0000 . ?
C2B5 H2B5 1.0000 . ?
C2A7 H2A7 1.0000 . ?
C6B6 O6B6 1.37(2) . ?
C6B6 H6B7 0.9900 . ?
C6B6 H6B8 0.9900 . ?
C2B3 H2B3 1.0000 . ?
C7B6 H7B4 0.9800 . ?
C7B6 H7B5 0.9800 . ?
C7B6 H7B6 0.9800 . ?
C6B3 H6B9 0.9900 . ?
C6B3 H6BX 0.9900 . ?
C7A5 H7AX 0.9800 . ?
C7A5 H7AY 0.9800 . ?
C7A5 H7AZ 0.9800 . ?
C2B4 H2B4 1.0000 . ?
C6A6 O6A6 1.28(2) . ?
C6A6 H6AY 0.9900 . ?
C6A6 H6AZ 0.9900 . ?
C4B4 H4B4 1.0000 . ?
C7B7 H7B7 0.9800 . ?
C7B7 H7B8 0.9800 . ?
C7B7 H7B9 0.9800 . ?
C7A7 H7AA 0.9800 . ?
C7A7 H7AB 0.9800 . ?
C7A7 H7AC 0.9800 . ?
O6A6 C8A6 1.53(6) . ?
C7A3 H7AD 0.9800 . ?
C7A3 H7AE 0.9800 . ?
C7A3 H7AF 0.9800 . ?
C7A4 H7AG 0.9800 . ?
C7A4 H7AH 0.9800 . ?
C7A4 H7AI 0.9800 . ?
C7B2 H7BX 0.9800 . ?
C7B2 H7BY 0.9800 . ?
C7B2 H7BZ 0.9800 . ?
C6B5 O6B5 1.385(13) . ?
C6B5 H6BY 0.9900 . ?
C6B5 H6BZ 0.9900 . ?
C7B3 H7BA 0.9800 . ?
C7B3 H7BB 0.9800 . ?
C7B3 H7BC 0.9800 . ?
O6B6 C8B6 1.45(3) . ?
C8A1 H8A1 0.9800 . ?
C8A1 H8A2 0.9800 . ?
C8A1 H8A3 0.9800 . ?
C8A2 H8A4 0.9800 . ?
C8A2 H8A5 0.9800 . ?
C8A2 H8A6 0.9800 . ?
C8B7 H8B1 0.9800 . ?
C8B7 H8B2 0.9800 . ?
C8B7 H8B3 0.9800 . ?
C9B2 H9B1 0.9800 . ?
C9B2 H9B2 0.9800 . ?
C9B2 H9B3 0.9800 . ?
C8A7 H8A7 0.9800 . ?
C8A7 H8A8 0.9800 . ?
C8A7 H8A9 0.9800 . ?
C8B1 H8B7 0.9800 . ?
C8B1 H8B8 0.9800 . ?
C8B1 H8B9 0.9800 . ?
C8A5 H8AX 0.9800 . ?
C8A5 H8AY 0.9800 . ?
C8A5 H8AZ 0.9800 . ?
C7B5 H7BD 0.9800 . ?
C7B5 H7BE 0.9800 . ?
C7B5 H7BF 0.9800 . ?
C8B6 H8BX 0.9800 . ?
C8B6 H8BY 0.9800 . ?
C8B6 H8BZ 0.9800 . ?
C8A3 H8AA 0.9800 . ?
C8A3 H8AB 0.9800 . ?
C8A3 H8AC 0.9800 . ?
C7B4 H7BG 0.9800 . ?
C7B4 H7BH 0.9800 . ?
C7B4 H7BI 0.9800 . ?
C8B3 H8BA 0.9800 . ?
C8B3 H8BB 0.9800 . ?
C8B3 H8BC 0.9800 . ?
C8A4 H8AD 0.9800 . ?
C8A4 H8AE 0.9800 . ?
C8A4 H8AF 0.9800 . ?
O6B5 C8B5 1.344(13) . ?
C2A C3A 1.513(14) . ?
C2A C1A 1.520(14) . ?
C2A C6A 1.546(14) . ?
C2A H2A 1.0000 . ?
O1A C1A 1.314(14) . ?
O1A H1A 0.8400 . ?
C1A O2A 1.212(14) . ?
C6A C7A 1.486(14) . ?
C6A H8 0.9900 . ?
C6A H9 0.9900 . ?
C4A C5A 1.491(14) . ?
C4A C3A 1.502(14) . ?
C4A H4A8 0.9900 . ?
C4A H4A9 0.9900 . ?
C3A H3AA 0.9900 . ?
C3A H3AB 0.9900 . ?
C8A C7A 1.499(14) . ?
C8A H8AG 0.9800 . ?
C8A H8AH 0.9800 . ?
C8A H8AI 0.9800 . ?
C7A H7AJ 0.9900 . ?
C7A H7AK 0.9900 . ?
C5A H5A8 0.9800 . ?
C5A H5A9 0.9800 . ?
C5A H5AX 0.9800 . ?
C8B2 H5 0.9800 . ?
C8B2 H6 0.9800 . ?
C8B2 H7 0.9800 . ?
O7A4 C9A4 1.47(5) . ?
O1B C1B 1.305(14) . ?
O1B H1B 0.8400 . ?
C1B O2B 1.188(14) . ?
C1B C2B 1.511(14) . ?
C3B C4B 1.489(14) . ?
C3B C2B 1.498(14) . ?
C3B H4 0.9900 . ?
C3B H3BA 0.9900 . ?
C2B C6B 1.523(14) . ?
C2B H2B 1.0000 . ?
C5B C4B 1.490(14) . ?
C5B H10 0.9800 . ?
C5B H5B8 0.9800 . ?
C5B H5B9 0.9800 . ?
C7B C6B 1.506(14) . ?
C7B C8B 1.506(14) . ?
C7B H7BJ 0.9900 . ?
C7B H7BK 0.9900 . ?
C6B H6BA 0.9900 . ?
C6B H6BB 0.9900 . ?
C4B H4B8 0.9900 . ?
C4B H4B9 0.9900 . ?
C9A4 H9A1 0.9800 . ?
C9A4 H9A2 0.9800 . ?
C9A4 H9A3 0.9800 . ?
C9A4 H993 1.19(6) 1_566 ?
C8B H8BD 0.9800 . ?
C8B H8BE 0.9800 . ?
C8B H8BF 0.9800 . ?
C6B4 O6B4 1.453(13) . ?
C6B4 O7B4 1.45(3) . ?
C8A6 H12A 0.9800 . ?
C8A6 H12B 0.9800 . ?
C8A6 H12C 0.9800 . ?
C8B5 H8B4 0.9800 . ?
C8B5 H8B5 0.9800 . ?
C8B5 H8B6 0.9800 . ?
O6B4 C9B4 1.47(5) . ?
O7B4 C8B4 1.46(5) . ?
C8B4 H8BG 0.9800 . ?
C8B4 H8BH 0.9800 . ?
C8B4 H8BI 0.9800 . ?
C9B4 H991 0.9800 . ?
C9B4 H992 0.9800 . ?
C9B4 H993 0.9800 . ?

loop_
_geom_hbond_atom_site_label_D
_geom_hbond_atom_site_label_H
_geom_hbond_atom_site_label_A
_geom_hbond_distance_DH
_geom_hbond_distance_HA
_geom_hbond_distance_DA
_geom_hbond_angle_DHA
_geom_hbond_site_symmetry_A
_geom_hbond_publ_flag
O3A2 H3A2 O2A3 0.84 2.12 2.835(9) 143.1 . yes
O3A1 H3A1 O2A2 0.84 1.98 2.819(9) 172.5 . yes
O3A5 H3A5 O2A6 0.84 2.14 2.795(13) 134.2 . yes
C2A2 H2A2 O3A5 1.00 2.43 3.272(11) 141.6 1_545 yes
O3B1 H3B1 O4B1 0.84 2.41 2.839(13) 112.3 . yes
O3B1 H3B1 O2B2 0.84 2.03 2.851(9) 165.6 . yes
O3A6 H3A6 O2A7 0.84 2.07 2.833(12) 151.2 . yes
O3A3 H3A4 O2A4 0.84 2.17 2.959(14) 156.8 . yes
O3B5 H3B5 O2B6 0.84 2.06 2.827(15) 150.7 . yes
O3A4 H1 O2A5 0.84 2.12 2.799(13) 137.5 . yes
C6A2 H6A4 O5A3 0.99 2.59 3.273(13) 125.9 . yes
C6A2 H6A4 O6A3 0.99 2.65 3.610(14) 163.8 . yes
O3B4 H3B4 O2B5 0.84 2.05 2.882(14) 172.2 . yes
O3B6 H3B6 O4B6 0.84 2.45 2.856(10) 110.8 . yes
O3B6 H3B6 O2B7 0.84 2.02 2.837(12) 164.5 . yes
C2B7 H2B7 O3A6 1.00 2.51 3.381(14) 145.3 1_545 yes
O3B7 H3B2 O2B1 0.84 2.05 2.886(10) 173.3 . yes
O3A7 H3AY O2A1 0.84 2.14 2.972(12) 168.8 . yes
C3A7 H2 O4W 1.00 2.63 3.347(17) 128.6 . yes
C2B2 H2B2 O3B5 1.00 2.53 3.332(13) 137.2 1_565 yes
C6B2 H6B2 O5B3 0.99 2.40 3.152(15) 132.2 . yes
C6B2 H6B2 O6B3 0.99 2.54 3.482(17) 158.4 . yes
C6A3 H6A7 O5A4 0.99 2.47 3.350(15) 147.8 . yes
C6A3 H6A8 O5B3 0.99 2.63 3.547(15) 154.3 1_556 yes
O3B3 H3BX O2B4 0.84 2.17 2.983(16) 164.5 . yes
C6A5 H6A9 O5A6 0.99 2.51 3.426(18) 153.2 . yes
C2A7 H2A7 O3B6 1.00 2.59 3.491(14) 149.6 1_665 yes
C7B6 H7B4 O3A7 0.98 2.58 3.34(2) 135.1 1_445 yes
C6B3 H6B9 O5B4 0.99 2.54 3.332(15) 137.0 . yes
C6B3 H6B9 O7B4 0.99 2.39 3.29(3) 150.6 . yes
C7A5 H7AX O3A5 0.98 2.39 3.035(17) 122.5 . yes
C2B4 H2B4 O3A4 1.00 2.60 3.563(18) 161.9 1_544 yes
C7A4 H7AG O6A4 0.98 2.34 3.32(2) 177.4 1_455 yes
C6B5 H6BY O5B6 0.99 2.58 3.336(19) 132.7 . yes
C8A1 H8A1 O5A6 0.98 2.61 3.494(12) 150.4 1_545 yes
C8A1 H8A3 O3A2 0.98 2.51 3.488(11) 172.4 1_655 yes
C9B2 H9B2 O5A4 0.98 2.51 3.351(17) 144.2 1_554 yes
C7B5 H7BD O6B5 0.98 2.56 3.54(3) 171.5 1_455 yes
C7B5 H7BF O3B5 0.98 2.37 3.01(3) 121.5 . yes
C8B6 H8BZ O3B5 0.98 2.64 3.30(2) 125.7 1_655 yes
C8A3 H8AA O6A4 0.98 2.64 3.49(3) 146.2 . yes
C8B3 H8BA O7B4 0.98 2.30 2.99(4) 126.2 . yes
O1A H1A O4W 0.84 1.94 2.78(3) 171.5 . yes
O1B H1B O1W 0.84 2.21 3.01(3) 159.2 . yes
C9A4 H9A1 O6B5 0.98 2.34 3.14(5) 137.8 1_566 yes
C8A6 H12B O3A5 0.98 2.65 3.33(6) 127.2 1_655 yes

loop_
_geom_torsion_atom_site_label_1
_geom_torsion_atom_site_label_2
_geom_torsion_atom_site_label_3
_geom_torsion_atom_site_label_4
_geom_torsion
_geom_torsion_site_symmetry_1
_geom_torsion_site_symmetry_2
_geom_torsion_site_symmetry_3
_geom_torsion_site_symmetry_4
_geom_torsion_publ_flag
C1A3 O4A2 C4A2 C3A2 137.1(7) . . . . ?
C1A3 O4A2 C4A2 C5A2 -102.1(8) . . . . ?
O4A2 C4A2 C3A2 O3A2 -61.7(8) . . . . ?
C5A2 C4A2 C3A2 O3A2 176.2(7) . . . . ?
O4A2 C4A2 C3A2 C2A2 178.0(6) . . . . ?
C5A2 C4A2 C3A2 C2A2 56.0(9) . . . . ?
C7A2 O2A2 C2A2 C1A2 136.0(8) . . . . ?
C7A2 O2A2 C2A2 C3A2 -102.5(9) . . . . ?
O3A2 C3A2 C2A2 O2A2 65.0(9) . . . . ?
C4A2 C3A2 C2A2 O2A2 -175.6(6) . . . . ?
O3A2 C3A2 C2A2 C1A2 -174.2(7) . . . . ?
C4A2 C3A2 C2A2 C1A2 -54.8(8) . . . . ?
C1A1 O4A7 C4A7 C5A7 -115.8(10) . . . . ?
C1A1 O4A7 C4A7 C3A7 121.6(10) . . . . ?
C8A1 O6A1 C6A1 C5A1 -174.8(8) . . . . ?
C1A2 O5A2 C5A2 C6A2 -175.8(7) . . . . ?
C1A2 O5A2 C5A2 C4A2 60.3(9) . . . . ?
O4A2 C4A2 C5A2 O5A2 -176.4(7) . . . . ?
C3A2 C4A2 C5A2 O5A2 -57.9(9) . . . . ?
O4A2 C4A2 C5A2 C6A2 63.9(10) . . . . ?
C3A2 C4A2 C5A2 C6A2 -177.6(8) . . . . ?
C4A5 O4A5 C1A6 O5A6 106.4(9) . . . . ?
C4A5 O4A5 C1A6 C2A6 -129.5(9) . . . . ?
C5A6 O5A6 C1A6 O4A5 63.2(12) . . . . ?
C5A6 O5A6 C1A6 C2A6 -60.0(12) . . . . ?
C5A2 O5A2 C1A2 O4A1 60.5(9) . . . . ?
C5A2 O5A2 C1A2 C2A2 -60.9(8) . . . . ?
C4A1 O4A1 C1A2 O5A2 107.8(9) . . . . ?
C4A1 O4A1 C1A2 C2A2 -129.1(9) . . . . ?
O2A2 C2A2 C1A2 O5A2 179.3(6) . . . . ?
C3A2 C2A2 C1A2 O5A2 57.4(9) . . . . ?
O2A2 C2A2 C1A2 O4A1 56.3(9) . . . . ?
C3A2 C2A2 C1A2 O4A1 -65.6(9) . . . . ?
C1A6 O4A5 C4A5 C5A5 -111.8(9) . . . . ?
C1A6 O4A5 C4A5 C3A5 127.7(8) . . . . ?
C1A1 O5A1 C5A1 C4A1 61.2(9) . . . . ?
C1A1 O5A1 C5A1 C6A1 -174.6(8) . . . . ?
O6A1 C6A1 C5A1 O5A1 -69.0(9) . . . . ?
O6A1 C6A1 C5A1 C4A1 52.0(10) . . . . ?
C4A7 O4A7 C1A1 O5A1 100.8(10) . . . . ?
C4A7 O4A7 C1A1 C2A1 -136.4(10) . . . . ?
C5A1 O5A1 C1A1 O4A7 60.7(10) . . . . ?
C5A1 O5A1 C1A1 C2A1 -59.9(10) . . . . ?
O4A5 C1A6 C2A6 O2A6 54.5(10) . . . . ?
O5A6 C1A6 C2A6 O2A6 177.5(8) . . . . ?
O4A5 C1A6 C2A6 C3A6 -66.9(10) . . . . ?
O5A6 C1A6 C2A6 C3A6 56.1(11) . . . . ?
C1A6 C2A6 O2A6 C7A6 145.0(9) . . . . ?
C3A6 C2A6 O2A6 C7A6 -94.3(11) . . . . ?
O2A6 C2A6 C3A6 O3A6 69.8(11) . . . . ?
C1A6 C2A6 C3A6 O3A6 -171.9(9) . . . . ?
O2A6 C2A6 C3A6 C4A6 -171.4(10) . . . . ?
C1A6 C2A6 C3A6 C4A6 -53.2(12) . . . . ?
C1A7 O5A7 C5A7 C6A7 -176.0(10) . . . . ?
C1A7 O5A7 C5A7 C4A7 60.1(11) . . . . ?
O4A7 C4A7 C5A7 O5A7 -171.3(7) . . . . ?
C3A7 C4A7 C5A7 O5A7 -53.2(10) . . . . ?
O4A7 C4A7 C5A7 C6A7 69.9(11) . . . . ?
C3A7 C4A7 C5A7 C6A7 -171.9(9) . . . . ?
C8A2 O6A2 C6A2 C5A2 177.3(9) . . . . ?
O5A2 C5A2 C6A2 O6A2 -71.3(10) . . . . ?
C4A2 C5A2 C6A2 O6A2 49.1(11) . . . . ?
C4A2 O4A2 C1A3 O5A3 107.3(9) . . . . ?
C4A2 O4A2 C1A3 C2A3 -129.5(8) . . . . ?
C5A3 O5A3 C1A3 O4A2 57.4(11) . . . . ?
C5A3 O5A3 C1A3 C2A3 -66.2(10) . . . . ?
C8B2 O3B2 C3B2 C4B2 105.7(15) . . . . ?
C8B2 O3B2 C3B2 C2B2 -134.3(14) . . . . ?
C1A2 O4A1 C4A1 C5A1 -117.7(8) . . . . ?
C1A2 O4A1 C4A1 C3A1 121.1(8) . . . . ?
O5A1 C5A1 C4A1 O4A1 -175.2(7) . . . . ?
C6A1 C5A1 C4A1 O4A1 64.0(9) . . . . ?
O5A1 C5A1 C4A1 C3A1 -57.2(9) . . . . ?
C6A1 C5A1 C4A1 C3A1 -178.0(8) . . . . ?
C1B7 O4B6 C4B6 C5B6 -103.4(10) . . . . ?
C1B7 O4B6 C4B6 C3B6 133.6(10) . . . . ?
C4A4 O4A4 C1A5 O5A5 105.7(12) . . . . ?
C4A4 O4A4 C1A5 C2A5 -133.8(10) . . . . ?
C5A5 O5A5 C1A5 O4A4 61.8(13) . . . . ?
C5A5 O5A5 C1A5 C2A5 -58.8(12) . . . . ?
O4A5 C4A5 C3A5 O3A5 -65.2(9) . . . . ?
C5A5 C4A5 C3A5 O3A5 172.6(9) . . . . ?
O4A5 C4A5 C3A5 C2A5 175.8(7) . . . . ?
C5A5 C4A5 C3A5 C2A5 53.6(11) . . . . ?
O4A1 C4A1 C3A1 O3A1 -68.3(9) . . . . ?
C5A1 C4A1 C3A1 O3A1 172.6(7) . . . . ?
O4A1 C4A1 C3A1 C2A1 171.8(7) . . . . ?
C5A1 C4A1 C3A1 C2A1 52.8(10) . . . . ?
C7B7 O2B7 C2B7 C1B7 94.3(15) . . . . ?
C7B7 O2B7 C2B7 C3B7 -144.9(14) . . . . ?
O3B7 C3B7 C2B7 O2B7 66.8(11) . . . . ?
C4B7 C3B7 C2B7 O2B7 -171.6(8) . . . . ?
O3B7 C3B7 C2B7 C1B7 -172.0(9) . . . . ?
C4B7 C3B7 C2B7 C1B7 -50.3(11) . . . . ?
C1A3 O5A3 C5A3 C6A3 -175.4(8) . . . . ?
C1A3 O5A3 C5A3 C4A3 64.2(10) . . . . ?
C7A1 O2A1 C2A1 C1A1 158.9(10) . . . . ?
C7A1 O2A1 C2A1 C3A1 -80.0(12) . . . . ?
O4A7 C1A1 C2A1 O2A1 53.3(11) . . . . ?
O5A1 C1A1 C2A1 O2A1 174.2(7) . . . . ?
O4A7 C1A1 C2A1 C3A1 -68.9(11) . . . . ?
O5A1 C1A1 C2A1 C3A1 52.0(11) . . . . ?
O3A1 C3A1 C2A1 O2A1 69.0(10) . . . . ?
C4A1 C3A1 C2A1 O2A1 -168.5(8) . . . . ?
O3A1 C3A1 C2A1 C1A1 -170.9(8) . . . . ?
C4A1 C3A1 C2A1 C1A1 -48.4(11) . . . . ?
C4B5 O4B5 C1B6 O5B6 106.3(10) . . . . ?
C4B5 O4B5 C1B6 C2B6 -132.5(9) . . . . ?
C5B6 O5B6 C1B6 O4B5 58.0(12) . . . . ?
C5B6 O5B6 C1B6 C2B6 -64.2(13) . . . . ?
C8A7 O6A7 C6A7 C5A7 -173.1(12) . . . . ?
O5A7 C5A7 C6A7 O6A7 -69.7(13) . . . . ?
C4A7 C5A7 C6A7 O6A7 50.3(12) . . . . ?
C1B1 O5B1 C5B1 C6B1 -173.2(9) . . . . ?
C1B1 O5B1 C5B1 C4B1 61.8(10) . . . . ?
C7A5 O2A5 C2A5 C3A5 -89.4(13) . . . . ?
C7A5 O2A5 C2A5 C1A5 150.7(12) . . . . ?
O3A5 C3A5 C2A5 O2A5 66.2(10) . . . . ?
C4A5 C3A5 C2A5 O2A5 -173.4(8) . . . . ?
O3A5 C3A5 C2A5 C1A5 -176.0(8) . . . . ?
C4A5 C3A5 C2A5 C1A5 -55.7(10) . . . . ?
O4A4 C1A5 C2A5 O2A5 57.7(12) . . . . ?
O5A5 C1A5 C2A5 O2A5 178.9(9) . . . . ?
O4A4 C1A5 C2A5 C3A5 -64.3(11) . . . . ?
O5A5 C1A5 C2A5 C3A5 56.9(11) . . . . ?
C1B1 O4B7 C4B7 C3B7 118.8(10) . . . . ?
C1B1 O4B7 C4B7 C5B7 -117.5(10) . . . . ?
O3B7 C3B7 C4B7 O4B7 -66.3(10) . . . . ?
C2B7 C3B7 C4B7 O4B7 172.5(8) . . . . ?
O3B7 C3B7 C4B7 C5B7 172.4(8) . . . . ?
C2B7 C3B7 C4B7 C5B7 51.2(11) . . . . ?
C4B1 O4B1 C1B2 O5B2 105.1(12) . . . . ?
C4B1 O4B1 C1B2 C2B2 -131.6(11) . . . . ?
C5B2 O5B2 C1B2 O4B1 60.0(12) . . . . ?
C5B2 O5B2 C1B2 C2B2 -62.2(12) . . . . ?
C1A5 O5A5 C5A5 C4A5 57.6(11) . . . . ?
C1A5 O5A5 C5A5 C6A5 178.3(9) . . . . ?
O4A5 C4A5 C5A5 O5A5 -171.1(7) . . . . ?
C3A5 C4A5 C5A5 O5A5 -52.8(11) . . . . ?
O4A5 C4A5 C5A5 C6A5 72.1(12) . . . . ?
C3A5 C4A5 C5A5 C6A5 -169.5(11) . . . . ?
O4A7 C4A7 C3A7 O3A7 -69.2(10) . . . . ?
C5A7 C4A7 C3A7 O3A7 170.5(9) . . . . ?
O4A7 C4A7 C3A7 C2A7 170.9(9) . . . . ?
C5A7 C4A7 C3A7 C2A7 50.5(12) . . . . ?
C1B6 O4B5 C4B5 C3B5 127.9(9) . . . . ?
C1B6 O4B5 C4B5 C5B5 -112.8(10) . . . . ?
O3B5 C3B5 C4B5 O4B5 -64.7(12) . . . . ?
C2B5 C3B5 C4B5 O4B5 173.6(9) . . . . ?
O3B5 C3B5 C4B5 C5B5 176.2(10) . . . . ?
C2B5 C3B5 C4B5 C5B5 54.5(13) . . . . ?
C7A3 O2A3 C2A3 C3A3 -101.1(18) . . . . ?
C7A3 O2A3 C2A3 C1A3 141.3(17) . . . . ?
O3A3 C3A3 C2A3 O2A3 74.2(11) . . . . ?
C4A3 C3A3 C2A3 O2A3 -164.9(8) . . . . ?
O3A3 C3A3 C2A3 C1A3 -171.6(9) . . . . ?
C4A3 C3A3 C2A3 C1A3 -50.7(12) . . . . ?
O4A2 C1A3 C2A3 O2A3 50.7(10) . . . . ?
O5A3 C1A3 C2A3 O2A3 175.9(8) . . . . ?
O4A2 C1A3 C2A3 C3A3 -67.9(10) . . . . ?
O5A3 C1A3 C2A3 C3A3 57.2(11) . . . . ?
C1B2 O4B1 C4B1 C3B1 122.8(10) . . . . ?
C1B2 O4B1 C4B1 C5B1 -114.9(10) . . . . ?
O3B1 C3B1 C4B1 O4B1 -65.1(11) . . . . ?
C2B1 C3B1 C4B1 O4B1 172.3(8) . . . . ?
O3B1 C3B1 C4B1 C5B1 175.0(9) . . . . ?
C2B1 C3B1 C4B1 C5B1 52.4(13) . . . . ?
O5B1 C5B1 C4B1 O4B1 -176.2(8) . . . . ?
C6B1 C5B1 C4B1 O4B1 62.6(12) . . . . ?
O5B1 C5B1 C4B1 C3B1 -56.6(11) . . . . ?
C6B1 C5B1 C4B1 C3B1 -177.8(11) . . . . ?
C1B3 O5B3 C5B3 C6B3 -172.5(10) . . . . ?
C1B3 O5B3 C5B3 C4B3 66.0(12) . . . . ?
C1B7 O5B7 C5B7 C6B7 -176.0(9) . . . . ?
C1B7 O5B7 C5B7 C4B7 59.1(10) . . . . ?
O4B7 C4B7 C5B7 O5B7 -173.8(7) . . . . ?
C3B7 C4B7 C5B7 O5B7 -54.3(10) . . . . ?
O4B7 C4B7 C5B7 C6B7 66.8(11) . . . . ?
C3B7 C4B7 C5B7 C6B7 -173.7(9) . . . . ?
C5A4 O5A4 C1A4 O4A3 58.1(13) . . . . ?
C5A4 O5A4 C1A4 C2A4 -64.3(12) . . . . ?
C4A3 O4A3 C1A4 O5A4 104.8(10) . . . . ?
C4A3 O4A3 C1A4 C2A4 -132.6(9) . . . . ?
C7B2 O2B2 C2B2 C1B2 124.1(13) . . . . ?
C7B2 O2B2 C2B2 C3B2 -115.7(14) . . . . ?
O4B1 C1B2 C2B2 O2B2 53.7(12) . . . . ?
O5B2 C1B2 C2B2 O2B2 177.6(8) . . . . ?
O4B1 C1B2 C2B2 C3B2 -68.0(12) . . . . ?
O5B2 C1B2 C2B2 C3B2 55.9(11) . . . . ?
O3B2 C3B2 C2B2 O2B2 67.6(11) . . . . ?
C4B2 C3B2 C2B2 O2B2 -171.9(9) . . . . ?
O3B2 C3B2 C2B2 C1B2 -173.0(9) . . . . ?
C4B2 C3B2 C2B2 C1B2 -52.6(13) . . . . ?
C1A7 O4A6 C4A6 C5A6 -105.5(11) . . . . ?
C1A7 O4A6 C4A6 C3A6 134.4(10) . . . . ?
O3A6 C3A6 C4A6 O4A6 -65.9(10) . . . . ?
C2A6 C3A6 C4A6 O4A6 174.8(9) . . . . ?
O3A6 C3A6 C4A6 C5A6 174.6(8) . . . . ?
C2A6 C3A6 C4A6 C5A6 55.4(11) . . . . ?
C5B7 O5B7 C1B7 O4B6 59.2(10) . . . . ?
C5B7 O5B7 C1B7 C2B7 -62.2(11) . . . . ?
C4B6 O4B6 C1B7 O5B7 120.4(8) . . . . ?
C4B6 O4B6 C1B7 C2B7 -117.1(9) . . . . ?
O2B7 C2B7 C1B7 O5B7 175.4(8) . . . . ?
C3B7 C2B7 C1B7 O5B7 56.0(11) . . . . ?
O2B7 C2B7 C1B7 O4B6 54.8(11) . . . . ?
C3B7 C2B7 C1B7 O4B6 -64.5(11) . . . . ?
C5A7 O5A7 C1A7 O4A6 57.3(12) . . . . ?
C5A7 O5A7 C1A7 C2A7 -61.8(12) . . . . ?
C4A6 O4A6 C1A7 O5A7 118.3(9) . . . . ?
C4A6 O4A6 C1A7 C2A7 -121.5(9) . . . . ?
C9B2 O6B2 C6B2 C5B2 172.8(10) . . . . ?
C8B7 O6B7 C6B7 C5B7 -178.3(11) . . . . ?
O5B7 C5B7 C6B7 O6B7 -68.1(11) . . . . ?
C4B7 C5B7 C6B7 O6B7 52.0(12) . . . . ?
C7B1 O2B1 C2B1 C1B1 156.9(10) . . . . ?
C7B1 O2B1 C2B1 C3B1 -81.2(12) . . . . ?
O3B1 C3B1 C2B1 O2B1 68.9(11) . . . . ?
C4B1 C3B1 C2B1 O2B1 -168.6(9) . . . . ?
O3B1 C3B1 C2B1 C1B1 -170.1(9) . . . . ?
C4B1 C3B1 C2B1 C1B1 -47.7(13) . . . . ?
C1A4 O4A3 C4A3 C3A3 130.7(10) . . . . ?
C1A4 O4A3 C4A3 C5A3 -107.0(11) . . . . ?
O3A3 C3A3 C4A3 O4A3 -66.2(11) . . . . ?
C2A3 C3A3 C4A3 O4A3 173.9(8) . . . . ?
O3A3 C3A3 C4A3 C5A3 171.4(9) . . . . ?
C2A3 C3A3 C4A3 C5A3 51.4(12) . . . . ?
O5A3 C5A3 C4A3 O4A3 -174.5(8) . . . . ?
C6A3 C5A3 C4A3 O4A3 68.3(12) . . . . ?
O5A3 C5A3 C4A3 C3A3 -55.8(12) . . . . ?
C6A3 C5A3 C4A3 C3A3 -172.9(10) . . . . ?
C7A4 O2A4 C2A4 C3A4 -105.4(16) . . . . ?
C7A4 O2A4 C2A4 C1A4 136.1(15) . . . . ?
O5A4 C1A4 C2A4 O2A4 178.6(9) . . . . ?
O4A3 C1A4 C2A4 O2A4 54.1(12) . . . . ?
O5A4 C1A4 C2A4 C3A4 58.2(12) . . . . ?
O4A3 C1A4 C2A4 C3A4 -66.3(12) . . . . ?
C8A3 O6A3 C6A3 C5A3 -174.5(14) . . . . ?
O5A3 C5A3 C6A3 O6A3 68.4(12) . . . . ?
C4A3 C5A3 C6A3 O6A3 -174.1(10) . . . . ?
C5B3 O5B3 C1B3 O4B2 56.9(13) . . . . ?
C5B3 O5B3 C1B3 C2B3 -64.6(14) . . . . ?
C4B2 O4B2 C1B3 O5B3 106.3(11) . . . . ?
C4B2 O4B2 C1B3 C2B3 -132.0(11) . . . . ?
C7B6 O2B6 C2B6 C3B6 -90.3(15) . . . . ?
C7B6 O2B6 C2B6 C1B6 149.5(12) . . . . ?
O4B5 C1B6 C2B6 O2B6 56.3(12) . . . . ?
O5B6 C1B6 C2B6 O2B6 -179.4(9) . . . . ?
O4B5 C1B6 C2B6 C3B6 -65.6(13) . . . . ?
O5B6 C1B6 C2B6 C3B6 58.7(14) . . . . ?
C1A6 O5A6 C5A6 C4A6 60.2(12) . . . . ?
C1A6 O5A6 C5A6 C6A6 -172.7(11) . . . . ?
O4A6 C4A6 C5A6 O5A6 -175.0(7) . . . . ?
C3A6 C4A6 C5A6 O5A6 -57.5(10) . . . . ?
O4A6 C4A6 C5A6 C6A6 64.0(13) . . . . ?
C3A6 C4A6 C5A6 C6A6 -178.6(11) . . . . ?
O2A4 C2A4 C3A4 O3A4 68.6(13) . . . . ?
C1A4 C2A4 C3A4 O3A4 -172.4(9) . . . . ?
O2A4 C2A4 C3A4 C4A4 -170.8(10) . . . . ?
C1A4 C2A4 C3A4 C4A4 -51.8(14) . . . . ?
C1B6 O5B6 C5B6 C4B6 61.2(13) . . . . ?
C1B6 O5B6 C5B6 C6B6 179.1(11) . . . . ?
O4B6 C4B6 C5B6 O5B6 -171.9(8) . . . . ?
C3B6 C4B6 C5B6 O5B6 -52.4(12) . . . . ?
O4B6 C4B6 C5B6 C6B6 74.6(12) . . . . ?
C3B6 C4B6 C5B6 C6B6 -165.9(10) . . . . ?
C1B4 O4B3 C4B3 C5B3 -115.5(12) . . . . ?
C1B4 O4B3 C4B3 C3B3 124.3(11) . . . . ?
O5B3 C5B3 C4B3 O4B3 -173.0(8) . . . . ?
C6B3 C5B3 C4B3 O4B3 68.9(15) . . . . ?
O5B3 C5B3 C4B3 C3B3 -55.9(13) . . . . ?
C6B3 C5B3 C4B3 C3B3 -174.0(13) . . . . ?
C1A5 O4A4 C4A4 C3A4 111.7(10) . . . . ?
C1A5 O4A4 C4A4 C5A4 -123.5(9) . . . . ?
O3A4 C3A4 C4A4 O4A4 -67.3(12) . . . . ?
C2A4 C3A4 C4A4 O4A4 172.9(10) . . . . ?
O3A4 C3A4 C4A4 C5A4 168.8(10) . . . . ?
C2A4 C3A4 C4A4 C5A4 49.0(15) . . . . ?
C4B7 O4B7 C1B1 O5B1 101.7(10) . . . . ?
C4B7 O4B7 C1B1 C2B1 -136.3(11) . . . . ?
C5B1 O5B1 C1B1 O4B7 58.6(11) . . . . ?
C5B1 O5B1 C1B1 C2B1 -61.3(11) . . . . ?
O2B1 C2B1 C1B1 O4B7 53.3(12) . . . . ?
C3B1 C2B1 C1B1 O4B7 -70.2(13) . . . . ?
O2B1 C2B1 C1B1 O5B1 173.8(9) . . . . ?
C3B1 C2B1 C1B1 O5B1 50.2(12) . . . . ?
O4B3 C4B3 C3B3 O3B3 -67.3(14) . . . . ?
C5B3 C4B3 C3B3 O3B3 171.9(12) . . . . ?
O4B3 C4B3 C3B3 C2B3 170.7(11) . . . . ?
C5B3 C4B3 C3B3 C2B3 49.9(15) . . . . ?
C8B1 O6B1 C6B1 C5B1 -170.3(15) . . . . ?
O5B1 C5B1 C6B1 O6B1 -67.1(14) . . . . ?
C4B1 C5B1 C6B1 O6B1 52.3(16) . . . . ?
O2B6 C2B6 C3B6 O3B6 68.6(14) . . . . ?
C1B6 C2B6 C3B6 O3B6 -174.0(11) . . . . ?
O2B6 C2B6 C3B6 C4B6 -169.5(10) . . . . ?
C1B6 C2B6 C3B6 C4B6 -52.0(15) . . . . ?
O4B6 C4B6 C3B6 O3B6 -67.0(11) . . . . ?
C5B6 C4B6 C3B6 O3B6 171.4(9) . . . . ?
O4B6 C4B6 C3B6 C2B6 171.3(10) . . . . ?
C5B6 C4B6 C3B6 C2B6 49.7(14) . . . . ?
C1A4 O5A4 C5A4 C6A4 -175.8(10) . . . . ?
C1A4 O5A4 C5A4 C4A4 58.5(12) . . . . ?
O4A4 C4A4 C5A4 O5A4 -172.0(8) . . . . ?
C3A4 C4A4 C5A4 O5A4 -49.0(13) . . . . ?
O4A4 C4A4 C5A4 C6A4 67.6(14) . . . . ?
C3A4 C4A4 C5A4 C6A4 -169.4(12) . . . . ?
C4B4 O4B4 C1B5 O5B5 99.2(13) . . . . ?
C4B4 O4B4 C1B5 C2B5 -137.6(11) . . . . ?
C5B5 O5B5 C1B5 O4B4 64.0(17) . . . . ?
C5B5 O5B5 C1B5 C2B5 -59.6(16) . . . . ?
C4B3 O4B3 C1B4 O5B4 102.8(12) . . . . ?
C4B3 O4B3 C1B4 C2B4 -136.9(11) . . . . ?
C5B4 O5B4 C1B4 O4B3 59.9(13) . . . . ?
C5B4 O5B4 C1B4 C2B4 -59.2(14) . . . . ?
C8A5 O6A5 C6A5 C5A5 91.7(17) . . . . ?
O5A5 C5A5 C6A5 O6A5 70.8(14) . . . . ?
C4A5 C5A5 C6A5 O6A5 -168.3(11) . . . . ?
C1B3 O4B2 C4B2 C3B2 143.6(10) . . . . ?
C1B3 O4B2 C4B2 C5B2 -94.9(13) . . . . ?
O3B2 C3B2 C4B2 O4B2 -65.3(12) . . . . ?
C2B2 C3B2 C4B2 O4B2 175.8(9) . . . . ?
O3B2 C3B2 C4B2 C5B2 173.6(9) . . . . ?
C2B2 C3B2 C4B2 C5B2 54.7(13) . . . . ?
C1B4 O5B4 C5B4 C6B4 -177.8(12) . . . . ?
C1B4 O5B4 C5B4 C4B4 54.2(14) . . . . ?
C1B5 O5B5 C5B5 C6B5 179.4(13) . . . . ?
C1B5 O5B5 C5B5 C4B5 60.2(15) . . . . ?
O4B5 C4B5 C5B5 O5B5 -173.0(9) . . . . ?
C3B5 C4B5 C5B5 O5B5 -57.2(13) . . . . ?
O4B5 C4B5 C5B5 C6B5 69.3(14) . . . . ?
C3B5 C4B5 C5B5 C6B5 -174.8(12) . . . . ?
O5A4 C5A4 C6A4 O6A4 69.3(15) . . . . ?
C4A4 C5A4 C6A4 O6A4 -168.7(11) . . . . ?
O5A4 C5A4 C6A4 O7A4 -59.8(13) . . . . ?
C4A4 C5A4 C6A4 O7A4 62.2(15) . . . . ?
C8A4 O6A4 C6A4 C5A4 76(2) . . . . ?
C8A4 O6A4 C6A4 O7A4 -163.8(17) . . . . ?
C1B2 O5B2 C5B2 C6B2 -173.0(9) . . . . ?
C1B2 O5B2 C5B2 C4B2 61.5(13) . . . . ?
O6B2 C6B2 C5B2 O5B2 -68.9(13) . . . . ?
O6B2 C6B2 C5B2 C4B2 51.6(14) . . . . ?
O4B2 C4B2 C5B2 O5B2 -176.5(10) . . . . ?
C3B2 C4B2 C5B2 O5B2 -57.9(13) . . . . ?
O4B2 C4B2 C5B2 C6B2 64.1(14) . . . . ?
C3B2 C4B2 C5B2 C6B2 -177.3(10) . . . . ?
C7B5 O2B5 C2B5 C1B5 155.2(15) . . . . ?
C7B5 O2B5 C2B5 C3B5 -81.7(17) . . . . ?
O4B4 C1B5 C2B5 O2B5 54.6(14) . . . . ?
O5B5 C1B5 C2B5 O2B5 178.6(11) . . . . ?
O4B4 C1B5 C2B5 C3B5 -68.2(14) . . . . ?
O5B5 C1B5 C2B5 C3B5 55.7(15) . . . . ?
O3B5 C3B5 C2B5 O2B5 64.0(13) . . . . ?
C4B5 C3B5 C2B5 O2B5 -173.7(10) . . . . ?
O3B5 C3B5 C2B5 C1B5 -176.4(10) . . . . ?
C4B5 C3B5 C2B5 C1B5 -54.0(13) . . . . ?
C7A7 O2A7 C2A7 C3A7 -133.9(13) . . . . ?
C7A7 O2A7 C2A7 C1A7 103.2(13) . . . . ?
O3A7 C3A7 C2A7 O2A7 66.5(12) . . . . ?
C4A7 C3A7 C2A7 O2A7 -171.6(9) . . . . ?
O3A7 C3A7 C2A7 C1A7 -172.4(10) . . . . ?
C4A7 C3A7 C2A7 C1A7 -50.5(12) . . . . ?
O5A7 C1A7 C2A7 O2A7 178.8(8) . . . . ?
O4A6 C1A7 C2A7 O2A7 58.7(10) . . . . ?
O5A7 C1A7 C2A7 C3A7 57.1(11) . . . . ?
O4A6 C1A7 C2A7 C3A7 -63.0(11) . . . . ?
O5B6 C5B6 C6B6 O6B6 72.8(14) . . . . ?
C4B6 C5B6 C6B6 O6B6 -169.8(11) . . . . ?
C7B3 O2B3 C2B3 C1B3 79.4(18) . . . . ?
C7B3 O2B3 C2B3 C3B3 -155.9(15) . . . . ?
O5B3 C1B3 C2B3 O2B3 174.8(11) . . . . ?
O4B2 C1B3 C2B3 O2B3 51.7(16) . . . . ?
O5B3 C1B3 C2B3 C3B3 53.3(15) . . . . ?
O4B2 C1B3 C2B3 C3B3 -69.7(14) . . . . ?
O3B3 C3B3 C2B3 O2B3 64.9(14) . . . . ?
C4B3 C3B3 C2B3 O2B3 -172.9(11) . . . . ?
O3B3 C3B3 C2B3 C1B3 -169.7(10) . . . . ?
C4B3 C3B3 C2B3 C1B3 -47.4(16) . . . . ?
C8B3 O6B3 C6B3 C5B3 152.8(18) . . . . ?
O5B3 C5B3 C6B3 O6B3 63.3(16) . . . . ?
C4B3 C5B3 C6B3 O6B3 -179.7(12) . . . . ?
C7B4 O2B4 C2B4 C3B4 -131.9(19) . . . . ?
C7B4 O2B4 C2B4 C1B4 107.2(19) . . . . ?
O3B4 C3B4 C2B4 O2B4 65.7(14) . . . . ?
C4B4 C3B4 C2B4 O2B4 -174.3(10) . . . . ?
O3B4 C3B4 C2B4 C1B4 -173.7(11) . . . . ?
C4B4 C3B4 C2B4 C1B4 -53.7(15) . . . . ?
O4B3 C1B4 C2B4 O2B4 60.2(14) . . . . ?
O5B4 C1B4 C2B4 O2B4 178.8(10) . . . . ?
O4B3 C1B4 C2B4 C3B4 -61.5(15) . . . . ?
O5B4 C1B4 C2B4 C3B4 57.0(14) . . . . ?
O5A6 C5A6 C6A6 O6A6 -76.4(16) . . . . ?
C4A6 C5A6 C6A6 O6A6 45.6(17) . . . . ?
C1B5 O4B4 C4B4 C5B4 -121.9(11) . . . . ?
C1B5 O4B4 C4B4 C3B4 114.9(11) . . . . ?
O5B4 C5B4 C4B4 O4B4 -167.9(10) . . . . ?
C6B4 C5B4 C4B4 O4B4 67.5(15) . . . . ?
O5B4 C5B4 C4B4 C3B4 -49.5(14) . . . . ?
C6B4 C5B4 C4B4 C3B4 -174.1(12) . . . . ?
O3B4 C3B4 C4B4 O4B4 -67.5(12) . . . . ?
C2B4 C3B4 C4B4 O4B4 173.0(10) . . . . ?
O3B4 C3B4 C4B4 C5B4 171.3(10) . . . . ?
C2B4 C3B4 C4B4 C5B4 51.7(14) . . . . ?
C5A6 C6A6 O6A6 C8A6 160(3) . . . . ?
O5B5 C5B5 C6B5 O6B5 53(2) . . . . ?
C4B5 C5B5 C6B5 O6B5 171.2(15) . . . . ?
C5B6 C6B6 O6B6 C8B6 178.3(14) . . . . ?
C5B5 C6B5 O6B5 C8B5 71(2) . . . . ?
C3A C2A C1A O2A -67(4) . . . . ?
C6A C2A C1A O2A 80(4) . . . . ?
C3A C2A C1A O1A 115(3) . . . . ?
C6A C2A C1A O1A -98(3) . . . . ?
C3A C2A C6A C7A 176(4) . . . . ?
C1A C2A C6A C7A 37(6) . . . . ?
C5A C4A C3A C2A -85(7) . . . . ?
C1A C2A C3A C4A -78(4) . . . . ?
C6A C2A C3A C4A 145(4) . . . . ?
C2A C6A C7A C8A -170(4) . . . . ?
C5A4 C6A4 O7A4 C9A4 166(2) . . . . ?
O6A4 C6A4 O7A4 C9A4 42(2) . . . . ?
C4B C3B C2B C1B -42(6) . . . . ?
C4B C3B C2B C6B 160(5) . . . . ?
O2B C1B C2B C3B -76(4) . . . . ?
O1B C1B C2B C3B 110(4) . . . . ?
O2B C1B C2B C6B 86(4) . . . . ?
O1B C1B C2B C6B -89(4) . . . . ?
C8B C7B C6B C2B -92(6) . . . . ?
C3B C2B C6B C7B 154(5) . . . . ?
C1B C2B C6B C7B -3(7) . . . . ?
C2B C3B C4B C5B -159(4) . . . . ?
O5B4 C5B4 C6B4 O6B4 -56.8(19) . . . . ?
C4B4 C5B4 C6B4 O6B4 68(2) . . . . ?
O5B4 C5B4 C6B4 O7B4 63.5(17) . . . . ?
C4B4 C5B4 C6B4 O7B4 -172.2(15) . . . . ?
O7B4 C6B4 O6B4 C9B4 58(3) . . . . ?
C5B4 C6B4 O6B4 C9B4 175(2) . . . . ?
O6B4 C6B4 O7B4 C8B4 -54(3) . . . . ?
C5B4 C6B4 O7B4 C8B4 -176(3) . . . . ?
C6B4 O6B4 C9B4 C9A4 105(3) . . . 1_544 ?
